data_4134525
loop_
_publ_author_name
'Li, Boyang'
'Zheng, Bo'
'Zhang, Wenyao'
'Zhang, Dan'
'Yang, Xiao-Juan'
'Wu, Biao'

_publ_section_title
;
 Site-Selective Binding of Peripheral Chiral Guests Induces
 Stereospecificity in A<sub>4</sub>L<sub>6</sub> Tetrahedral Anion Cages.
;
_journal_issue 13
_journal_name_full 'Journal of the American Chemical Society'
_journal_page_first 6304
_journal_page_last 6311
_journal_paper_doi 10.1021/jacs.0c00882
_journal_volume 142
_journal_year 2020
_chemical_formula_moiety '2(C34 H28 N10 O8), 2(C2 H3 N), C6 H16 N O, 3(C4 H12 N), 1.33(O4 P)'
_chemical_formula_sum 'C90 H114 N26 O22.33 P1.33'
_chemical_formula_weight 1958.69
_space_group_crystal_system cubic
_space_group_IT_number 205
_space_group_name_Hall '-P 2ac 2ab 3'
_space_group_name_H-M_alt 'P a -3'
_atom_sites_solution_hydrogens geom
_audit_creation_date 2019-08-27
_audit_creation_method
;
Olex2 1.2
(compiled 2018.05.29 svn.r3508 for OlexSys, GUI svn.r5506)
;
_cell_angle_alpha 90
_cell_angle_beta 90
_cell_angle_gamma 90
_cell_formula_units_Z 24
_cell_length_a 42.4955(11)
_cell_length_b 42.4955(11)
_cell_length_c 42.4955(11)
_cell_measurement_reflns_used 9932
_cell_measurement_temperature 150(2)
_cell_measurement_theta_max 64.83
_cell_measurement_theta_min 2.55
_cell_volume 76741(3)
_computing_cell_refinement 'SAINT V8.38A (?, 2016)'
_computing_data_reduction 'SAINT V8.38A (?, 2016)'
_computing_molecular_graphics 'Olex2 (Dolomanov et al., 2009)'
_computing_publication_material 'Olex2 (Dolomanov et al., 2009)'
_computing_structure_refinement 'XL (Sheldrick, 2008)'
_diffrn_ambient_temperature 150.01
_diffrn_detector_area_resol_mean none
_diffrn_measured_fraction_theta_full 0.998
_diffrn_measured_fraction_theta_max 0.998
_diffrn_measurement_device_type 'Bruker D8 Venture photon II'
_diffrn_measurement_method '\f and \w scans'
_diffrn_radiation_type CuK\a
_diffrn_radiation_wavelength 1.54178
_diffrn_reflns_av_R_equivalents 0.0792
_diffrn_reflns_av_unetI/netI 0.0478
_diffrn_reflns_Laue_measured_fraction_full 0.998
_diffrn_reflns_Laue_measured_fraction_max 0.998
_diffrn_reflns_limit_h_max 48
_diffrn_reflns_limit_h_min -29
_diffrn_reflns_limit_k_max 30
_diffrn_reflns_limit_k_min -50
_diffrn_reflns_limit_l_max 47
_diffrn_reflns_limit_l_min -37
_diffrn_reflns_number 126535
_diffrn_reflns_point_group_measured_fraction_full 0.998
_diffrn_reflns_point_group_measured_fraction_max 0.998
_diffrn_reflns_theta_full 66.561
_diffrn_reflns_theta_max 66.561
_diffrn_reflns_theta_min 2.325
_diffrn_standards_number 0
_exptl_absorpt_coefficient_mu 0.770
_exptl_absorpt_correction_T_max 0.7528
_exptl_absorpt_correction_T_min 0.5569
_exptl_absorpt_correction_type multi-scan
_exptl_absorpt_process_details
;
SADABS-2016/2 (Bruker,2016/2) was used for absorption correction.
wR2(int) was 0.1038 before and 0.0721 after correction.
The Ratio of minimum to maximum transmission is 0.7398.
The \l/2 correction factor is Not present.
;
_exptl_crystal_colour yellow
_exptl_crystal_density_diffrn 1.017
_exptl_crystal_density_meas ?
_exptl_crystal_density_method none
_exptl_crystal_description block
_exptl_crystal_F_000 24832
_exptl_crystal_size_max 0.32
_exptl_crystal_size_mid 0.25
_exptl_crystal_size_min 0.21
_exptl_transmission_factor_max 0.7528
_exptl_transmission_factor_min 0.5569
_platon_squeeze_details
;
;
_refine_diff_density_max 1.418
_refine_diff_density_min -0.912
_refine_diff_density_rms 0.075
_refine_ls_extinction_method none
_refine_ls_goodness_of_fit_ref 1.003
_refine_ls_hydrogen_treatment constr
_refine_ls_matrix_type full
_refine_ls_number_parameters 1265
_refine_ls_number_reflns 22569
_refine_ls_number_restraints 77
_refine_ls_restrained_S_all 1.006
_refine_ls_R_factor_all 0.1561
_refine_ls_R_factor_gt 0.1173
_refine_ls_shift/su_max 0.004
_refine_ls_shift/su_mean 0.000
_refine_ls_structure_factor_coef Fsqd
_refine_ls_weighting_details 'w=1/[\s^2^(Fo^2^)+(0.2000P)^2^] where P=(Fo^2^+2Fc^2^)/3'
_refine_ls_weighting_scheme calc
_refine_ls_wR_factor_gt 0.3064
_refine_ls_wR_factor_ref 0.3463
_reflns_Friedel_coverage 0.000
_reflns_number_gt 10188
_reflns_number_total 22569
_reflns_threshold_expression 'I > 2\s(I)'
_cod_data_source_file ja0c00882_si_003.cif
_cod_data_source_block complex_2-sr
_cod_depositor_comments
;
The following automatic conversions were performed:

data item '_exptl_crystal_density_meas' value 'none' was changed to
'?' -- the value is perceived as not measured.

Automatic conversion script
Id: cif_fix_values 7556 2019-12-06 15:28:31Z antanas 

 Adding full bibliography for 4134525--4134528.cif.
;
_cod_original_cell_volume 76741(6)
_cod_database_code 4134525
_shelx_shelxl_version_number 2016/6
_shelx_space_group_comment
;
The symmetry employed for this shelxl refinement is uniquely defined
by the following loop, which should always be used as a source of
symmetry information in preference to the above space-group names.
They are only intended as comments.
;
_olex2_refinement_description
;
1. Fixed Uiso
 At 1.2 times of:
  All C(H) groups, All C(H,H) groups, All N(H) groups
 At 1.5 times of:
  All C(H,H,H) groups, All O(H) groups
2. Restrained distances
 N24-C83 = N24-C84 = N26-C87 = N26-C88 = N21-C69 = N21-C70 = N21-C71
 1.48 with sigma of 0.02
 C83-C84 = C87-C88
 2.4 with sigma of 0.02
 C70-C71 = C71-C69
 2.5 with sigma of 0.02
3. Rigid bond restraints
 N26, C87, C88, N24, C83, C84
 with sigma for 1-2 distances of 0.01 and sigma for 1-3 distances of 0.01
4. Uiso/Uaniso restraints and constraints
N26 \\sim C87 \\sim C88 \\sim N24 \\sim C83 \\sim C84: within 2A with sigma of
0.04 and sigma for terminal atoms of 0.08
Uanis(N26) \\sim Ueq, Uanis(C87) \\sim Ueq, Uanis(C88) \\sim Ueq, Uanis(N24)
\\sim Ueq, Uanis(C83) \\sim Ueq, Uanis(C84) \\sim Ueq: with sigma of 0.1 and
sigma for terminal atoms of 0.2
Uanis(N26) = Uanis(C87) = Uanis(C88) = Uanis(N24) = Uanis(C83) = Uanis(C84)
5. Others
 Fixed Sof: H84A(0.33333) H84C(0.33333) H84B(0.33333) H86A(0.33333)
 H86B(0.33333) H86C(0.33333) H87A(0.33333) H87B(0.33333) H87C(0.33333)
6.a Ternary CH refined with riding coordinates:
 C72(H72)
6.b Secondary CH2 refined with riding coordinates:
 C74(H74A,H74B)
6.c Aromatic/amide H refined with riding coordinates:
 C2(H2), C3(H3), C5(H5), C6(H6), C9(H9), C10(H10), C11(H11), C12(H12),
 C16(H16), C17(H17), C19(H19), C20(H20), C23(H23), C24(H24), C25(H25), C26(H26),
  C30(H30), C31(H31), C33(H33), C34(H34), C36(H36), C37(H37), C39(H39),
 C40(H40), C43(H43), C44(H44), C45(H45), C46(H46), C50(H50), C51(H51), C53(H53),
  C54(H54), C57(H57), C58(H58), C59(H59), C60(H60), C64(H64), C65(H65),
 C67(H67), C68(H68), N2(H2A), N3(H3A), N4(H4), N5(H5A), N6(H6A), N7(H7), N8(H8),
  N9(H9A), N12(H12A), N13(H13), N14(H14), N15(H15), N16(H16A), N17(H17A),
 N18(H18), N19(H19A)
6.d Idealised Me refined as rotating group:
 C69(H69A,H69B,H69C), C70(H70A,H70B,H70C), C71(H71A,H71B,H71C), C73(H73A,H73B,
 H73C), C75(H75A,H75B,H75C), C76(H76A,H76B,H76C), C77(H77A,H77B,H77C), C78(H78A,
 H78B,H78C), C79(H79A,H79B,H79C), C80(H80A,H80B,H80C), C81(H81A,H81B,H81C),
 C82(H82A,H82B,H82C), C83(H83A,H83B,H83C), C84(H84A,H84C,H84B), C85(H85A,H85B,
 H85C), C86(H86A,H86B,H86C), C89(H89A,H89B,H89C), C88(H88A,H88B,H88C), C87(H87A,
 H87B,H87C), C91(H91A,H91B,H91C)
6.e Idealised tetrahedral OH refined as rotating group:
 O23(H23A)
;
_olex2_submission_special_instructions 'No special instructions were received'

loop_
_space_group_symop_operation_xyz
'x, y, z'
'-x+1/2, -y, z+1/2'
'-x, y+1/2, -z+1/2'
'x+1/2, -y+1/2, -z'
'z, x, y'
'z+1/2, -x+1/2, -y'
'-z+1/2, -x, y+1/2'
'-z, x+1/2, -y+1/2'
'y, z, x'
'-y, z+1/2, -x+1/2'
'y+1/2, -z+1/2, -x'
'-y+1/2, -z, x+1/2'
'-x, -y, -z'
'x-1/2, y, -z-1/2'
'x, -y-1/2, z-1/2'
'-x-1/2, y-1/2, z'
'-z, -x, -y'
'-z-1/2, x-1/2, y'
'z-1/2, x, -y-1/2'
'z, -x-1/2, y-1/2'
'-y, -z, -x'
'y, -z-1/2, x-1/2'
'-y-1/2, z-1/2, x'
'y-1/2, z, -x-1/2'

loop_
_atom_site_label
_atom_site_type_symbol
_atom_site_fract_x
_atom_site_fract_y
_atom_site_fract_z
_atom_site_U_iso_or_equiv
_atom_site_adp_type
_atom_site_occupancy
_atom_site_site_symmetry_order
_atom_site_calc_flag
_atom_site_refinement_flags_posn
_atom_site_refinement_flags_adp
_atom_site_refinement_flags_occupancy
_atom_site_disorder_assembly
_atom_site_disorder_group
C1 C 0.28285(10) -0.06018(8) 0.96579(9) 0.1429(13) Uani 1 1 d . . . . .
C2 C 0.29049(10) -0.05184(8) 0.93536(9) 0.1401(13) Uani 1 1 d . . . . .
H2 H 0.306704 -0.062443 0.924208 0.168 Uiso 1 1 calc R . . . .
C3 C 0.27387(9) -0.02773(8) 0.92173(9) 0.1274(11) Uani 1 1 d . . . . .
H3 H 0.278372 -0.021673 0.900690 0.153 Uiso 1 1 calc R . . . .
C4 C 0.25002(8) -0.01175(7) 0.93881(7) 0.1172(10) Uani 1 1 d . . . . .
C5 C 0.24340(10) -0.02070(9) 0.96965(8) 0.1349(12) Uani 1 1 d . . . . .
H5 H 0.227569 -0.010228 0.981465 0.162 Uiso 1 1 calc R . . . .
C6 C 0.26023(11) -0.04488(9) 0.98246(9) 0.1489(15) Uani 1 1 d . . . . .
H6 H 0.256032 -0.051162 1.003504 0.179 Uiso 1 1 calc R . . . .
C7 C 0.21218(9) 0.03190(9) 0.93548(8) 0.1292(11) Uani 1 1 d . . . . .
C8 C 0.17064(8) 0.06993(7) 0.92039(8) 0.1157(9) Uani 1 1 d . . . . .
C9 C 0.15127(9) 0.06549(10) 0.94660(9) 0.1401(12) Uani 1 1 d . . . . .
H9 H 0.154026 0.047409 0.959457 0.168 Uiso 1 1 calc R . . . .
C10 C 0.12826(10) 0.08701(9) 0.95399(9) 0.1459(13) Uani 1 1 d . . . . .
H10 H 0.115365 0.083888 0.971979 0.175 Uiso 1 1 calc R . . . .
C11 C 0.12405(10) 0.11243(9) 0.93575(10) 0.1463(13) Uani 1 1 d . . . . .
H11 H 0.108880 0.127825 0.941456 0.176 Uiso 1 1 calc R . . . .
C12 C 0.14242(8) 0.11648(9) 0.90757(9) 0.1353(12) Uani 1 1 d . . . . .
H12 H 0.138438 0.133686 0.893857 0.162 Uiso 1 1 calc R . . . .
C13 C 0.16564(7) 0.09532(7) 0.90078(7) 0.1104(9) Uani 1 1 d . . . . .
C14 C 0.18676(7) 0.12469(7) 0.85401(7) 0.1039(8) Uani 1 1 d . . . . .
C15 C 0.21303(6) 0.14056(6) 0.80489(6) 0.0978(7) Uani 1 1 d . . . . .
C16 C 0.23112(7) 0.12870(7) 0.78047(7) 0.1064(8) Uani 1 1 d . . . . .
H16 H 0.238655 0.107704 0.781940 0.128 Uiso 1 1 calc R . . . .
C17 C 0.23872(8) 0.14629(7) 0.75389(7) 0.1115(9) Uani 1 1 d . . . . .
H17 H 0.251759 0.137791 0.737848 0.134 Uiso 1 1 calc R . . . .
C18 C 0.22653(6) 0.17702(6) 0.75144(6) 0.0958(7) Uani 1 1 d . . . . .
C19 C 0.20868(7) 0.18898(6) 0.77586(6) 0.1009(8) Uani 1 1 d . . . . .
H19 H 0.200567 0.209753 0.774278 0.121 Uiso 1 1 calc R . . . .
C20 C 0.20230(7) 0.17129(6) 0.80275(7) 0.1047(8) Uani 1 1 d . . . . .
H20 H 0.190621 0.180273 0.819567 0.126 Uiso 1 1 calc R . . . .
C21 C 0.23599(7) 0.18517(6) 0.69480(7) 0.1034(8) Uani 1 1 d . . . . .
C22 C 0.23841(6) 0.20596(6) 0.64015(6) 0.0997(7) Uani 1 1 d . . . . .
C23 C 0.23470(7) 0.17701(7) 0.62440(7) 0.1133(9) Uani 1 1 d . . . . .
H23 H 0.231135 0.158436 0.636318 0.136 Uiso 1 1 calc R . . . .
C24 C 0.23612(8) 0.17515(7) 0.59258(7) 0.1174(10) Uani 1 1 d . . . . .
H24 H 0.233669 0.155324 0.582548 0.141 Uiso 1 1 calc R . . . .
C25 C 0.24116(8) 0.20215(7) 0.57433(7) 0.1178(10) Uani 1 1 d . . . . .
H25 H 0.242101 0.200871 0.552033 0.141 Uiso 1 1 calc R . . . .
C26 C 0.24476(7) 0.23084(7) 0.58962(7) 0.1082(8) Uani 1 1 d . . . . .
H26 H 0.247876 0.249397 0.577541 0.130 Uiso 1 1 calc R . . . .
C27 C 0.24390(6) 0.23286(6) 0.62196(6) 0.0979(7) Uani 1 1 d . . . . .
C28 C 0.26603(6) 0.28595(6) 0.62715(6) 0.0991(7) Uani 1 1 d . . . . .
C29 C 0.27469(6) 0.34276(6) 0.63703(6) 0.0981(7) Uani 1 1 d . . . . .
C30 C 0.28809(8) 0.35032(7) 0.60811(6) 0.1111(9) Uani 1 1 d . . . . .
H30 H 0.289619 0.334715 0.592180 0.133 Uiso 1 1 calc R . . . .
C31 C 0.29910(8) 0.38014(7) 0.60243(7) 0.1181(10) Uani 1 1 d . . . . .
H31 H 0.307896 0.385403 0.582559 0.142 Uiso 1 1 calc R . . . .
C32 C 0.29717(8) 0.40256(7) 0.62623(7) 0.1170(10) Uani 1 1 d . . . . .
C33 C 0.28390(8) 0.39616(7) 0.65470(7) 0.1133(9) Uani 1 1 d . . . . .
H33 H 0.282447 0.411980 0.670426 0.136 Uiso 1 1 calc R . . . .
C34 C 0.27261(7) 0.36618(7) 0.66022(6) 0.1064(8) Uani 1 1 d . . . . .
H34 H 0.263308 0.361354 0.679964 0.128 Uiso 1 1 calc R . . . .
C35 C 0.06967(9) 0.04449(11) 0.86012(10) 0.1495(14) Uani 1 1 d . . . . .
C36 C 0.06664(8) 0.04261(10) 0.82792(10) 0.1405(13) Uani 1 1 d . . . . .
H36 H 0.046450 0.043171 0.818337 0.169 Uiso 1 1 calc R . . . .
C37 C 0.09408(8) 0.03985(9) 0.80940(10) 0.1295(12) Uani 1 1 d . . . . .
H37 H 0.092791 0.038638 0.787110 0.155 Uiso 1 1 calc R . . . .
C90 C 0.13226(10) 0.23981(11) 0.90183(10) 0.1482(15) Uani 1 1 d . . . . .
C38 C 0.12348(7) 0.03892(7) 0.82484(8) 0.1147(9) Uani 1 1 d . . . . .
C39 C 0.12502(8) 0.04030(10) 0.85740(9) 0.1365(12) Uani 1 1 d . . . . .
H39 H 0.144838 0.039304 0.867694 0.164 Uiso 1 1 calc R . . . .
C40 C 0.09767(9) 0.04313(11) 0.87493(10) 0.1534(15) Uani 1 1 d . . . . .
H40 H 0.098654 0.044101 0.897239 0.184 Uiso 1 1 calc R . . . .
C41 C 0.15609(7) 0.03927(7) 0.77778(8) 0.1107(9) Uani 1 1 d . . . . .
C42 C 0.19537(7) 0.03173(6) 0.73600(7) 0.1078(8) Uani 1 1 d . . . . .
C43 C 0.17542(8) 0.01873(8) 0.71239(8) 0.1222(10) Uani 1 1 d . . . . .
H43 H 0.155652 0.010147 0.718341 0.147 Uiso 1 1 calc R . . . .
C44 C 0.18399(8) 0.01832(8) 0.68151(9) 0.1304(11) Uani 1 1 d . . . . .
H44 H 0.170259 0.009274 0.666359 0.156 Uiso 1 1 calc R . . . .
C45 C 0.21220(9) 0.03080(9) 0.67204(9) 0.1345(12) Uani 1 1 d . . . . .
H45 H 0.217608 0.030809 0.650349 0.161 Uiso 1 1 calc R . . . .
C46 C 0.23323(8) 0.04361(7) 0.69428(7) 0.1187(10) Uani 1 1 d . . . . .
H46 H 0.252850 0.052053 0.687681 0.142 Uiso 1 1 calc R . . . .
C47 C 0.22494(7) 0.04379(6) 0.72617(7) 0.1057(8) Uani 1 1 d . . . . .
C48 C 0.27483(7) 0.06709(7) 0.74615(7) 0.1047(8) Uani 1 1 d . . . . .
C49 C 0.32104(7) 0.08309(6) 0.77807(7) 0.1027(8) Uani 1 1 d . . . . .
C50 C 0.34000(7) 0.09588(7) 0.75439(7) 0.1067(8) Uani 1 1 d . . . . .
H50 H 0.332436 0.097095 0.733386 0.128 Uiso 1 1 calc R . . . .
C51 C 0.36961(7) 0.10668(7) 0.76161(7) 0.1055(8) Uani 1 1 d . . . . .
H51 H 0.382181 0.115210 0.745212 0.127 Uiso 1 1 calc R . . . .
C52 C 0.38184(6) 0.10566(6) 0.79160(6) 0.0986(7) Uani 1 1 d . . . . .
C53 C 0.36355(7) 0.09301(8) 0.81546(8) 0.1162(9) Uani 1 1 d . . . . .
H53 H 0.371463 0.091853 0.836338 0.139 Uiso 1 1 calc R . . . .
C54 C 0.33351(7) 0.08204(7) 0.80854(7) 0.1104(9) Uani 1 1 d . . . . .
H54 H 0.321041 0.073547 0.825035 0.132 Uiso 1 1 calc R . . . .
C55 C 0.43271(7) 0.10918(7) 0.82024(7) 0.1102(9) Uani 1 1 d . . . . .
C56 C 0.48908(7) 0.11644(8) 0.83582(8) 0.1197(10) Uani 1 1 d . . . . .
C57 C 0.49049(9) 0.09326(11) 0.85794(10) 0.1522(14) Uani 1 1 d . . . . .
H57 H 0.472729 0.080119 0.861360 0.183 Uiso 1 1 calc R . . . .
C58 C 0.51796(9) 0.08862(12) 0.87574(11) 0.1688(17) Uani 1 1 d . . . . .
H58 H 0.519205 0.071949 0.890582 0.203 Uiso 1 1 calc R . . . .
C59 C 0.54309(9) 0.10867(11) 0.87129(11) 0.1578(15) Uani 1 1 d . . . . .
H59 H 0.561653 0.105905 0.883439 0.189 Uiso 1 1 calc R . . . .
C60 C 0.54170(8) 0.13267(11) 0.84950(9) 0.1425(13) Uani 1 1 d . . . . .
H60 H 0.559297 0.146084 0.846312 0.171 Uiso 1 1 calc R . . . .
C61 C 0.51411(7) 0.13701(9) 0.83216(8) 0.1222(10) Uani 1 1 d . . . . .
C62 C 0.52066(7) 0.19258(9) 0.81826(8) 0.1232(11) Uani 1 1 d . . . . .
C63 C 0.52531(7) 0.24474(8) 0.79339(8) 0.1154(9) Uani 1 1 d . . . . .
C64 C 0.54040(9) 0.26066(10) 0.81943(10) 0.1415(13) Uani 1 1 d . . . . .
H64 H 0.544695 0.249716 0.838449 0.170 Uiso 1 1 calc R . . . .
C65 C 0.54834(9) 0.29141(9) 0.81632(11) 0.1456(13) Uani 1 1 d . . . . .
H65 H 0.558103 0.301983 0.833429 0.175 Uiso 1 1 calc R . . . .
C66 C 0.54253(8) 0.30763(9) 0.78886(10) 0.1305(12) Uani 1 1 d . . . . .
C67 C 0.52689(7) 0.29238(9) 0.76387(9) 0.1266(11) Uani 1 1 d . . . . .
H67 H 0.521862 0.303601 0.745202 0.152 Uiso 1 1 calc R . . . .
C68 C 0.51906(7) 0.26145(8) 0.76672(8) 0.1194(10) Uani 1 1 d . . . . .
H68 H 0.508936 0.251203 0.749624 0.143 Uiso 1 1 calc R . . . .
C69 C 0.04226(12) 0.12683(13) 0.80471(17) 0.261(3) Uani 1 1 d D . . . .
H69A H 0.042474 0.123057 0.827462 0.392 Uiso 1 1 calc GR . . . .
H69B H 0.050480 0.108266 0.793767 0.392 Uiso 1 1 calc GR . . . .
H69C H 0.020641 0.130884 0.797793 0.392 Uiso 1 1 calc GR . . . .
C70 C 0.04527(11) 0.18123(11) 0.81024(17) 0.242(3) Uani 1 1 d D . . . .
H70A H 0.027503 0.174799 0.823471 0.362 Uiso 1 1 calc GR . . . .
H70B H 0.037549 0.194118 0.792746 0.362 Uiso 1 1 calc GR . . . .
H70C H 0.060181 0.193505 0.822838 0.362 Uiso 1 1 calc GR . . . .
C71 C 0.06100(16) 0.15994(16) 0.76033(10) 0.251(3) Uani 1 1 d D . . . .
H71A H 0.053157 0.181284 0.756501 0.377 Uiso 1 1 calc GR . . . .
H71B H 0.047301 0.144700 0.749754 0.377 Uiso 1 1 calc GR . . . .
H71C H 0.082445 0.158032 0.752063 0.377 Uiso 1 1 calc GR . . . .
C72 C 0.09578(9) 0.15038(9) 0.81009(12) 0.1642(15) Uani 1 1 d . . . . .
H72 H 0.094383 0.153815 0.833330 0.197 Uiso 1 1 calc R . . . .
C73 C 0.11442(11) 0.17527(11) 0.79862(18) 0.220(3) Uani 1 1 d . . . . .
H73A H 0.119482 0.171491 0.776442 0.331 Uiso 1 1 calc GR . . . .
H73B H 0.133937 0.176519 0.810851 0.331 Uiso 1 1 calc GR . . . .
H73C H 0.102829 0.195102 0.800595 0.331 Uiso 1 1 calc GR . . . .
C74 C 0.11059(14) 0.11917(12) 0.80624(14) 0.199(2) Uani 1 1 d . . . . .
H74A H 0.132680 0.120021 0.813601 0.238 Uiso 1 1 calc R . . . .
H74B H 0.099232 0.103459 0.819145 0.238 Uiso 1 1 calc R . . . .
C75 C 0.16756(18) 0.11858(19) 0.72691(18) 0.311(4) Uani 1 1 d . . . . .
H75A H 0.150129 0.114414 0.741423 0.467 Uiso 1 1 calc GR . . . .
H75B H 0.178290 0.138016 0.733168 0.467 Uiso 1 1 calc GR . . . .
H75C H 0.182484 0.101011 0.727576 0.467 Uiso 1 1 calc GR . . . .
C76 C 0.17944(14) 0.10645(15) 0.6770(2) 0.258(3) Uani 1 1 d . . . . .
H76A H 0.174636 0.107472 0.654430 0.386 Uiso 1 1 calc GR . . . .
H76B H 0.180670 0.084389 0.683567 0.386 Uiso 1 1 calc GR . . . .
H76C H 0.199645 0.116815 0.680990 0.386 Uiso 1 1 calc GR . . . .
C77 C 0.15421(15) 0.15372(11) 0.6871(2) 0.258(4) Uani 1 1 d . . . . .
H77A H 0.159162 0.156630 0.664802 0.387 Uiso 1 1 calc GR . . . .
H77B H 0.169707 0.164987 0.699975 0.387 Uiso 1 1 calc GR . . . .
H77C H 0.133138 0.162021 0.691483 0.387 Uiso 1 1 calc GR . . . .
C78 C 0.12616(12) 0.10399(14) 0.69276(17) 0.227(3) Uani 1 1 d . . . . .
H78A H 0.109031 0.117525 0.685334 0.341 Uiso 1 1 calc GR . . . .
H78B H 0.120991 0.095853 0.713715 0.341 Uiso 1 1 calc GR . . . .
H78C H 0.128923 0.086367 0.678144 0.341 Uiso 1 1 calc GR . . . .
C79 C 0.2954(3) 0.4229(2) 0.52257(14) 0.387(7) Uani 1 1 d . . . . .
H79A H 0.301014 0.402814 0.532316 0.580 Uiso 1 1 calc GR . . . .
H79B H 0.273085 0.427405 0.526535 0.580 Uiso 1 1 calc GR . . . .
H79C H 0.308297 0.439755 0.531610 0.580 Uiso 1 1 calc GR . . . .
C80 C 0.2740(2) 0.3962(2) 0.47690(16) 0.335(5) Uani 1 1 d . . . . .
H80A H 0.275168 0.394620 0.453929 0.502 Uiso 1 1 calc GR . . . .
H80B H 0.253025 0.403649 0.483021 0.502 Uiso 1 1 calc GR . . . .
H80C H 0.277837 0.375506 0.486267 0.502 Uiso 1 1 calc GR . . . .
C81 C 0.2974(2) 0.45129(16) 0.47074(18) 0.345(3) Uani 1 1 d . . . . .
H81A H 0.276652 0.460538 0.474642 0.518 Uiso 1 1 calc GR . . . .
H81B H 0.299638 0.446605 0.448266 0.518 Uiso 1 1 calc GR . . . .
H81C H 0.313800 0.466192 0.477144 0.518 Uiso 1 1 calc GR . . . .
C82 C 0.33018(15) 0.40611(14) 0.48389(15) 0.210(3) Uani 1 1 d . . . . .
H82A H 0.330934 0.398579 0.462105 0.315 Uiso 1 1 calc GR . . . .
H82B H 0.332495 0.388240 0.498283 0.315 Uiso 1 1 calc GR . . . .
H82C H 0.347329 0.421111 0.487437 0.315 Uiso 1 1 calc GR . . . .
C83 C 0.2912(2) 0.16794(19) 0.82896(17) 0.424(3) Uani 1 1 d D U . . .
H83A H 0.287835 0.148459 0.817075 0.636 Uiso 1 1 calc GR . . . .
H83B H 0.271153 0.179206 0.831021 0.636 Uiso 1 1 calc GR . . . .
H83C H 0.299317 0.162850 0.849927 0.636 Uiso 1 1 calc GR . . . .
C84 C 0.29253(12) 0.20747(12) 0.79253(12) 0.424(3) Uani 1 3 d DS TU P . .
H84A H 0.296516 0.229651 0.797417 0.636 Uiso 0.3333 1 calc GR . . A -1
H84C H 0.270349 0.202583 0.796516 0.636 Uiso 0.3333 1 calc GR . . A -1
H84B H 0.297416 0.203484 0.770349 0.636 Uiso 0.3333 1 calc GR . . A -1
C85 C 0.63702(15) 0.32416(16) 0.8229(2) 0.379(3) Uani 1 1 d . . . . .
H85A H 0.636884 0.302512 0.830881 0.569 Uiso 1 1 calc GR . . . .
H85B H 0.646216 0.324544 0.801801 0.569 Uiso 1 1 calc GR . . . .
H85C H 0.615409 0.332168 0.822074 0.569 Uiso 1 1 calc GR . . . .
C86 C 0.63425(9) 0.36575(9) 0.86575(9) 0.194(3) Uani 1 3 d S T P . .
H86A H 0.613971 0.369220 0.855327 0.291 Uiso 0.3333 1 calc GR . . B -1
H86B H 0.644673 0.386029 0.869220 0.291 Uiso 0.3333 1 calc GR . . B -1
H86C H 0.630780 0.355327 0.886029 0.291 Uiso 0.3333 1 calc GR . . B -1
C89 C 0.15164(9) 0.21353(9) 0.89117(9) 0.1346(12) Uani 1 1 d . . . . .
H89A H 0.166994 0.221083 0.875700 0.202 Uiso 1 1 calc GR . . . .
H89B H 0.138199 0.197506 0.881465 0.202 Uiso 1 1 calc GR . . . .
H89C H 0.162754 0.204371 0.909180 0.202 Uiso 1 1 calc GR . . . .
N1 N 0.30009(11) -0.08663(8) 0.98032(9) 0.1732(14) Uani 1 1 d . . . . .
N2 N 0.23411(6) 0.01143(6) 0.92242(6) 0.1184(8) Uani 1 1 d . . . . .
H2A H 0.238169 0.013370 0.902211 0.142 Uiso 1 1 calc R . . . .
N3 N 0.19504(6) 0.04760(6) 0.91290(6) 0.1190(8) Uani 1 1 d . . . . .
H3A H 0.199175 0.043812 0.892963 0.143 Uiso 1 1 calc R . . . .
N4 N 0.18488(6) 0.09803(6) 0.87327(6) 0.1083(7) Uani 1 1 d . . . . .
H4 H 0.196429 0.081659 0.868050 0.130 Uiso 1 1 calc R . . . .
N5 N 0.20763(5) 0.11973(5) 0.82997(5) 0.1043(7) Uani 1 1 d . . . . .
H5A H 0.218508 0.102112 0.830259 0.125 Uiso 1 1 calc R . . . .
N6 N 0.23207(5) 0.19641(5) 0.72481(5) 0.0992(6) Uani 1 1 d . . . . .
H6A H 0.233037 0.216891 0.727723 0.119 Uiso 1 1 calc R . . . .
N7 N 0.23570(5) 0.20907(5) 0.67295(5) 0.0992(6) Uani 1 1 d . . . . .
H7 H 0.233598 0.228318 0.680296 0.119 Uiso 1 1 calc R . . . .
N8 N 0.24642(5) 0.26253(5) 0.63736(5) 0.0972(6) Uani 1 1 d . . . . .
H8 H 0.234855 0.265948 0.654196 0.117 Uiso 1 1 calc R . . . .
N9 N 0.26234(5) 0.31349(5) 0.64437(5) 0.1021(6) Uani 1 1 d . . . . .
H9A H 0.251032 0.312216 0.661671 0.123 Uiso 1 1 calc R . . . .
N10 N 0.30933(8) 0.43391(6) 0.61995(7) 0.1438(10) Uani 1 1 d . . . . .
N11 N 0.03971(9) 0.04866(13) 0.87694(9) 0.1935(19) Uani 1 1 d . . . . .
N12 N 0.15181(6) 0.03599(6) 0.80932(6) 0.1130(8) Uani 1 1 d . . . . .
H12A H 0.168505 0.031632 0.820774 0.136 Uiso 1 1 calc R . . . .
N13 N 0.18658(6) 0.03189(5) 0.76736(6) 0.1076(7) Uani 1 1 d . . . . .
H13 H 0.200886 0.027108 0.781548 0.129 Uiso 1 1 calc R . . . .
N14 N 0.24501(5) 0.05464(5) 0.74972(6) 0.1022(6) Uani 1 1 d . . . . .
H14 H 0.237862 0.053428 0.769113 0.123 Uiso 1 1 calc R . . . .
N15 N 0.28995(5) 0.07150(5) 0.77398(5) 0.1005(6) Uani 1 1 d . . . . .
H15 H 0.279445 0.066706 0.791169 0.121 Uiso 1 1 calc R . . . .
N16 N 0.41248(5) 0.11724(6) 0.79597(6) 0.1065(7) Uani 1 1 d . . . . .
H16A H 0.419473 0.130854 0.782027 0.128 Uiso 1 1 calc R . . . .
N17 N 0.46229(5) 0.12068(6) 0.81536(6) 0.1150(8) Uani 1 1 d . . . . .
H17A H 0.465324 0.131726 0.798105 0.138 Uiso 1 1 calc R . . . .
N18 N 0.51210(6) 0.16193(7) 0.81065(6) 0.1200(8) Uani 1 1 d . . . . .
H18 H 0.505142 0.158015 0.791540 0.144 Uiso 1 1 calc R . . . .
N19 N 0.51650(5) 0.21385(7) 0.79408(6) 0.1207(8) Uani 1 1 d . . . . .
H19A H 0.507059 0.206652 0.777115 0.145 Uiso 1 1 calc R . . . .
N20 N 0.55158(8) 0.34025(8) 0.78594(10) 0.1584(13) Uani 1 1 d . . . . .
N21 N 0.06117(9) 0.15302(10) 0.79771(13) 0.213(2) Uani 1 1 d D . . . .
N22 N 0.15509(7) 0.12208(8) 0.69439(9) 0.1474(12) Uani 1 1 d . . . . .
N23 N 0.30072(14) 0.42125(11) 0.48949(10) 0.226(2) Uani 1 1 d . . . . .
N24 N 0.31298(14) 0.18702(14) 0.81298(14) 0.424(3) Uani 1 3 d DS TU P . .
N25 N 0.65589(7) 0.34411(7) 0.84411(7) 0.1462(16) Uani 1 3 d S T P . .
N27 N 0.11756(11) 0.26230(11) 0.90908(10) 0.1826(17) Uani 1 1 d . . . . .
O1 O 0.29147(12) -0.09479(8) 1.00715(7) 0.2209(18) Uani 1 1 d . . . . .
O2 O 0.32226(9) -0.09854(7) 0.96526(9) 0.1915(13) Uani 1 1 d . . . . .
O3 O 0.20954(7) 0.03587(7) 0.96411(6) 0.1507(10) Uani 1 1 d . . . . .
O4 O 0.17187(5) 0.14845(5) 0.85805(5) 0.1221(7) Uani 1 1 d . . . . .
O5 O 0.23861(5) 0.15729(4) 0.68835(5) 0.1160(6) Uani 1 1 d . . . . .
O6 O 0.28450(4) 0.28343(5) 0.60526(4) 0.1103(6) Uani 1 1 d . . . . .
O7 O 0.31245(8) 0.45180(6) 0.64196(6) 0.1651(10) Uani 1 1 d . . . . .
O8 O 0.31635(9) 0.44142(6) 0.59305(6) 0.1896(13) Uani 1 1 d . . . . .
O9 O 0.04253(9) 0.04653(13) 0.90612(10) 0.230(2) Uani 1 1 d . . . . .
O10 O 0.01547(7) 0.05426(13) 0.86329(11) 0.237(2) Uani 1 1 d . . . . .
O11 O 0.13573(5) 0.04870(5) 0.75925(6) 0.1244(7) Uani 1 1 d . . . . .
O12 O 0.28607(5) 0.07421(6) 0.72038(5) 0.1237(7) Uani 1 1 d . . . . .
O13 O 0.42481(5) 0.09324(6) 0.84303(5) 0.1264(7) Uani 1 1 d . . . . .
O14 O 0.53071(5) 0.20019(6) 0.84447(5) 0.1319(8) Uani 1 1 d . . . . .
O15 O 0.56702(9) 0.35233(8) 0.80746(9) 0.2027(15) Uani 1 1 d . . . . .
O16 O 0.54350(7) 0.35515(7) 0.76289(9) 0.1700(12) Uani 1 1 d . . . . .
O17 O 0.20352(4) 0.03938(5) 0.84853(5) 0.1070(6) Uani 1 1 d . . . . .
O18 O 0.25620(5) 0.01650(4) 0.86127(5) 0.1079(6) Uani 1 1 d . . . . .
O19 O 0.25299(4) 0.06851(4) 0.83305(4) 0.1011(5) Uani 1 1 d . . . . .
O20 O 0.23832(4) 0.01867(4) 0.80505(5) 0.1050(5) Uani 1 1 d . . . . .
O21 O 0.23707(4) 0.26293(4) 0.73707(4) 0.0971(7) Uani 1 3 d S T P . .
O22 O 0.20457(4) 0.26503(4) 0.68727(4) 0.0950(5) Uani 1 1 d . . . . .
O23 O 0.10978(12) 0.10974(11) 0.77312(12) 0.248(2) Uani 1 1 d . . . . .
H23A H 0.108180 0.090074 0.771913 0.373 Uiso 1 1 calc GR . . . .
P1 P 0.23774(2) 0.03607(2) 0.83672(2) 0.1020(2) Uani 1 1 d . . . . .
P2 P 0.21610(2) 0.28390(2) 0.71610(2) 0.0930(2) Uani 1 3 d S T P . .
C88 C 0.45151(19) 0.03897(19) 0.91053(17) 0.424(3) Uani 1 1 d D U . . .
H88A H 0.449113 0.048396 0.889618 0.636 Uiso 1 1 calc GR . . . .
H88B H 0.440138 0.018916 0.911264 0.636 Uiso 1 1 calc GR . . . .
H88C H 0.473869 0.035286 0.914786 0.636 Uiso 1 1 calc GR . . . .
N26 N 0.43713(14) 0.06287(14) 0.93713(14) 0.424(3) Uani 1 3 d DS TU P . .
C87 C 0.41668(13) 0.08332(13) 0.91668(13) 0.424(3) Uani 1 3 d DS TU P . .
H87A H 0.423179 0.081117 0.894663 0.636 Uiso 0.3333 1 calc GR . . C -1
H87B H 0.418883 0.105337 0.923179 0.636 Uiso 0.3333 1 calc GR . . C -1
H87C H 0.394663 0.076821 0.918883 0.636 Uiso 0.3333 1 calc GR . . C -1
C91 C 0.19157(13) 0.15291(16) 0.96859(12) 0.221(2) Uani 1 1 d . . . . .
H91A H 0.191538 0.146043 0.946570 0.331 Uiso 1 1 calc GR . . . .
H91B H 0.190559 0.134459 0.982389 0.331 Uiso 1 1 calc GR . . . .
H91C H 0.210896 0.164711 0.972933 0.331 Uiso 1 1 calc GR . . . .
N28 N 0.13712(18) 0.19009(15) 0.97830(14) 0.263(3) Uani 1 1 d . . . . .
C92 C 0.16340(18) 0.17371(17) 0.97454(14) 0.218(3) Uani 1 1 d . . . . .

loop_
_atom_site_aniso_label
_atom_site_aniso_U_11
_atom_site_aniso_U_22
_atom_site_aniso_U_33
_atom_site_aniso_U_23
_atom_site_aniso_U_13
_atom_site_aniso_U_12
C1 0.183(3) 0.1019(18) 0.143(2) 0.0068(17) -0.046(2) 0.004(2)
C2 0.173(3) 0.1020(18) 0.146(3) 0.0094(18) -0.015(2) 0.011(2)
C3 0.143(2) 0.117(2) 0.122(2) 0.0103(17) -0.0063(19) -0.0076(18)
C4 0.137(2) 0.1057(17) 0.1090(17) 0.0040(14) -0.0101(16) -0.0064(16)
C5 0.159(3) 0.138(2) 0.1078(19) 0.0058(18) -0.0154(19) -0.008(2)
C6 0.208(4) 0.127(2) 0.112(2) 0.0169(18) -0.021(2) -0.006(2)
C7 0.150(3) 0.126(2) 0.1111(19) 0.0040(17) 0.0054(18) 0.0044(19)
C8 0.1197(19) 0.1114(18) 0.1160(18) 0.0043(15) 0.0147(15) -0.0057(15)
C9 0.143(2) 0.145(3) 0.132(2) 0.010(2) 0.0357(19) 0.000(2)
C10 0.157(3) 0.138(2) 0.142(2) 0.008(2) 0.0536(18) 0.003(2)
C11 0.145(3) 0.133(2) 0.161(3) -0.006(2) 0.041(2) 0.005(2)
C12 0.128(2) 0.130(2) 0.149(2) 0.006(2) 0.0323(19) 0.0042(19)
C13 0.1132(17) 0.1055(16) 0.1124(17) 0.0011(14) 0.0186(14) -0.0032(14)
C14 0.1013(15) 0.1001(15) 0.1104(16) -0.0009(13) -0.0006(13) 0.0023(13)
C15 0.0928(14) 0.0958(14) 0.1050(15) 0.0033(12) 0.0024(12) -0.0015(11)
C16 0.1119(16) 0.0950(14) 0.1125(17) -0.0030(13) 0.0106(14) 0.0108(13)
C17 0.1263(19) 0.1016(15) 0.1066(16) 0.0095(13) 0.0134(14) 0.0128(14)
C18 0.0963(14) 0.0876(13) 0.1034(14) 0.0035(11) -0.0013(12) -0.0004(11)
C19 0.1106(16) 0.0900(13) 0.1020(15) -0.0034(12) 0.0043(13) 0.0085(12)
C20 0.1187(17) 0.0913(14) 0.1040(16) 0.0008(12) 0.0081(13) 0.0077(13)
C21 0.1026(15) 0.0991(15) 0.1084(16) 0.0055(13) 0.0013(13) -0.0035(12)
C22 0.0966(14) 0.1052(15) 0.0972(14) -0.0094(12) 0.0020(12) -0.0023(12)
C23 0.1196(19) 0.1045(16) 0.1158(18) -0.0097(14) 0.0016(15) -0.0064(15)
C24 0.137(2) 0.1082(17) 0.1068(17) -0.0178(14) 0.0025(16) 0.0013(16)
C25 0.133(2) 0.1146(18) 0.1055(17) -0.0166(14) 0.0043(16) -0.0068(16)
C26 0.1116(17) 0.1100(17) 0.1032(16) -0.0086(13) 0.0014(14) -0.0072(14)
C27 0.0974(14) 0.0958(14) 0.1005(14) -0.0105(12) 0.0009(12) -0.0049(12)
C28 0.0992(14) 0.0951(14) 0.1029(15) -0.0048(12) 0.0031(12) -0.0020(12)
C29 0.1037(15) 0.1020(14) 0.0885(13) 0.0003(11) 0.0039(11) -0.0112(12)
C30 0.135(2) 0.1108(17) 0.0876(14) 0.0009(13) 0.0056(14) -0.0175(15)
C31 0.155(2) 0.1078(17) 0.0918(15) -0.0069(13) 0.0123(15) -0.0213(16)
C32 0.151(2) 0.0909(14) 0.1086(17) 0.0017(13) 0.0053(17) -0.0196(15)
C33 0.132(2) 0.1133(17) 0.0945(15) -0.0133(13) 0.0053(14) -0.0138(15)
C34 0.1263(18) 0.1033(15) 0.0896(14) -0.0007(12) 0.0090(13) -0.0101(14)
C35 0.115(2) 0.177(3) 0.157(3) -0.019(3) 0.016(2) -0.020(2)
C36 0.1000(18) 0.151(3) 0.170(3) -0.012(2) 0.011(2) 0.0030(18)
C37 0.1046(18) 0.136(2) 0.148(3) -0.006(2) -0.0030(18) -0.0013(17)
C90 0.136(3) 0.172(3) 0.137(3) -0.003(2) -0.001(2) -0.006(2)
C38 0.0974(16) 0.1149(18) 0.132(2) -0.0009(16) -0.0013(15) -0.0100(14)
C39 0.1101(19) 0.165(3) 0.135(2) -0.017(2) 0.0036(18) -0.0169(19)
C40 0.127(2) 0.195(4) 0.138(3) -0.026(2) 0.023(2) -0.025(2)
C41 0.0933(15) 0.1005(16) 0.138(2) -0.0042(15) -0.0094(15) 0.0009(13)
C42 0.1096(16) 0.0935(14) 0.1204(18) -0.0073(13) -0.0060(14) -0.0073(13)
C43 0.1139(19) 0.1149(19) 0.138(2) -0.0160(17) -0.0066(17) -0.0029(16)
C44 0.126(2) 0.123(2) 0.143(2) -0.0245(18) -0.0121(19) -0.0092(17)
C45 0.154(3) 0.131(2) 0.118(2) -0.0201(17) -0.0178(19) -0.005(2)
C46 0.134(2) 0.1098(17) 0.1124(18) -0.0135(15) -0.0114(16) -0.0076(16)
C47 0.1138(17) 0.0943(14) 0.1089(16) -0.0039(13) -0.0063(14) -0.0015(13)
C48 0.1153(17) 0.0990(15) 0.0997(15) -0.0017(12) 0.0048(13) -0.0023(13)
C49 0.1045(15) 0.0988(15) 0.1050(16) -0.0025(12) 0.0013(13) -0.0010(13)
C50 0.1067(16) 0.1150(17) 0.0985(15) 0.0027(13) -0.0060(13) -0.0116(14)
C51 0.0987(15) 0.1108(16) 0.1069(16) 0.0027(14) 0.0038(13) -0.0031(13)
C52 0.0918(13) 0.0993(14) 0.1048(15) 0.0017(12) -0.0011(12) 0.0009(12)
C53 0.0989(16) 0.132(2) 0.1180(18) 0.0139(16) -0.0014(14) -0.0105(15)
C54 0.1027(16) 0.1243(19) 0.1041(16) 0.0070(14) -0.0019(13) -0.0145(14)
C55 0.1006(16) 0.1148(18) 0.1153(18) 0.0011(15) -0.0019(14) 0.0066(14)
C56 0.1042(17) 0.139(2) 0.1163(19) 0.0110(17) -0.0101(15) 0.0113(16)
C57 0.114(2) 0.184(3) 0.158(3) 0.047(2) -0.017(2) 0.007(2)
C58 0.120(2) 0.202(4) 0.185(3) 0.050(3) -0.034(2) -0.004(2)
C59 0.118(2) 0.190(4) 0.165(3) 0.014(3) -0.036(2) 0.007(2)
C60 0.1026(18) 0.180(3) 0.145(3) 0.009(2) -0.0182(18) 0.017(2)
C61 0.0963(16) 0.148(2) 0.122(2) 0.0075(18) -0.0139(15) -0.0005(16)
C62 0.0869(15) 0.164(3) 0.1192(19) 0.0000(19) -0.0108(14) -0.0014(16)
C63 0.0869(14) 0.135(2) 0.1244(19) -0.0131(17) -0.0074(14) -0.0004(14)
C64 0.125(2) 0.151(3) 0.148(3) -0.018(2) -0.0298(19) 0.008(2)
C65 0.134(2) 0.120(2) 0.182(3) -0.024(2) -0.034(2) -0.0024(19)
C66 0.1088(19) 0.129(2) 0.154(3) -0.009(2) -0.0032(19) 0.0038(17)
C67 0.1003(17) 0.147(2) 0.132(2) 0.000(2) 0.0006(17) -0.0007(17)
C68 0.0898(15) 0.137(2) 0.131(2) -0.0003(18) -0.0017(15) -0.0094(15)
C69 0.169(3) 0.205(5) 0.410(8) 0.075(5) -0.117(4) -0.049(3)
C70 0.127(3) 0.139(3) 0.459(10) -0.048(5) 0.004(5) 0.027(2)
C71 0.266(6) 0.334(7) 0.154(3) 0.082(4) -0.034(4) 0.055(5)
C72 0.131(2) 0.127(2) 0.235(4) 0.000(3) -0.068(2) 0.0041(19)
C73 0.138(3) 0.131(3) 0.392(8) 0.033(4) -0.047(4) -0.014(3)
C74 0.208(4) 0.159(3) 0.230(5) -0.036(3) -0.057(4) 0.034(3)
C75 0.292(6) 0.305(7) 0.336(7) 0.131(6) -0.158(5) -0.107(6)
C76 0.169(4) 0.218(5) 0.385(9) -0.109(5) 0.023(5) -0.016(4)
C77 0.192(5) 0.119(3) 0.463(11) 0.057(4) -0.050(6) 0.015(3)
C78 0.145(3) 0.217(5) 0.321(7) -0.048(5) 0.009(4) -0.064(3)
C79 0.77(2) 0.282(8) 0.112(3) 0.022(4) -0.007(7) 0.149(10)
C80 0.283(9) 0.517(12) 0.204(5) -0.161(6) -0.042(5) 0.021(9)
C81 0.479(8) 0.282(5) 0.276(6) 0.126(4) 0.155(6) 0.227(4)
C82 0.226(5) 0.193(4) 0.210(5) 0.030(4) -0.023(4) 0.045(4)
C83 0.474(5) 0.595(6) 0.204(4) 0.027(4) 0.082(3) -0.324(4)
C84 0.474(5) 0.595(6) 0.204(4) 0.027(4) 0.082(3) -0.324(4)
C85 0.174(4) 0.326(5) 0.638(9) -0.314(4) 0.103(5) -0.044(4)
C86 0.194(3) 0.194(3) 0.194(3) -0.0503(19) 0.0503(19) 0.0503(19)
C89 0.137(2) 0.127(2) 0.140(2) 0.0130(19) 0.002(2) 0.0073(19)
N1 0.235(3) 0.132(2) 0.152(2) 0.0108(18) -0.063(2) 0.009(2)
N2 0.1350(18) 0.1081(14) 0.1123(15) 0.0131(12) 0.0086(13) 0.0025(13)
N3 0.1303(17) 0.1106(15) 0.1161(15) 0.0089(12) 0.0140(13) 0.0029(13)
N4 0.1096(14) 0.1048(13) 0.1107(14) 0.0064(11) 0.0148(11) 0.0010(11)
N5 0.1067(13) 0.0970(12) 0.1091(13) 0.0068(11) 0.0069(11) 0.0052(10)
N6 0.1134(13) 0.0843(10) 0.1000(12) 0.0006(9) 0.0073(11) -0.0023(10)
N7 0.0997(12) 0.0997(12) 0.0981(12) -0.0065(10) -0.0004(10) -0.0015(10)
N8 0.1049(12) 0.0940(11) 0.0926(11) -0.0012(9) 0.0067(10) -0.0049(10)
N9 0.1131(14) 0.1005(12) 0.0928(11) -0.0048(10) 0.0078(10) -0.0036(11)
N10 0.204(3) 0.1116(15) 0.1154(17) -0.0102(13) 0.0177(18) -0.0443(16)
N11 0.138(2) 0.299(5) 0.144(2) -0.015(3) 0.031(2) -0.019(3)
N12 0.1072(14) 0.1162(15) 0.1157(15) 0.0007(12) -0.0011(12) 0.0038(12)
N13 0.1080(13) 0.1025(13) 0.1123(14) -0.0008(11) -0.0023(11) -0.0030(11)
N14 0.0985(12) 0.0983(12) 0.1098(13) -0.0061(10) -0.0054(11) -0.0051(10)
N15 0.0953(12) 0.1042(12) 0.1019(12) 0.0003(10) -0.0031(10) -0.0082(10)
N16 0.1012(13) 0.1116(14) 0.1067(13) 0.0025(11) -0.0002(11) -0.0063(11)
N17 0.0949(13) 0.1343(17) 0.1157(15) 0.0146(13) -0.0062(11) 0.0027(12)
N18 0.0947(13) 0.1417(18) 0.1234(16) -0.0128(14) -0.0083(12) -0.0048(13)
N19 0.0915(12) 0.1458(19) 0.1250(16) -0.0165(14) -0.0150(12) -0.0048(13)
N20 0.128(2) 0.144(2) 0.203(3) 0.012(2) -0.001(2) -0.0017(18)
N21 0.135(2) 0.176(3) 0.328(6) -0.038(4) -0.038(3) -0.013(2)
N22 0.1218(19) 0.132(2) 0.188(3) -0.006(2) -0.0073(19) -0.0001(16)
N23 0.325(5) 0.217(3) 0.135(3) 0.000(2) -0.010(3) 0.120(3)
N24 0.474(5) 0.595(6) 0.204(4) 0.027(4) 0.082(3) -0.324(4)
N25 0.1462(16) 0.1462(16) 0.1462(16) -0.0166(16) 0.0166(16) 0.0166(16)
N27 0.183(3) 0.200(3) 0.164(3) -0.024(3) 0.007(3) 0.020(3)
O1 0.376(5) 0.154(2) 0.1336(18) 0.0184(17) -0.065(2) 0.017(3)
O2 0.228(3) 0.147(2) 0.199(3) 0.0171(19) -0.050(2) 0.037(2)
O3 0.178(2) 0.164(2) 0.1093(14) 0.0058(14) 0.0126(14) 0.0264(17)
O4 0.1348(14) 0.1069(11) 0.1247(13) 0.0064(10) 0.0202(11) 0.0204(10)
O5 0.1447(15) 0.0894(10) 0.1138(12) -0.0021(9) 0.0034(11) 0.0093(10)
O6 0.1110(11) 0.1105(11) 0.1094(11) -0.0055(9) 0.0235(9) -0.0074(9)
O7 0.235(3) 0.1272(14) 0.1329(16) -0.0261(13) 0.0274(17) -0.0617(15)
O8 0.317(3) 0.1313(16) 0.1204(16) -0.0019(13) 0.029(2) -0.0761(18)
O9 0.152(2) 0.340(5) 0.199(3) -0.045(3) 0.034(2) -0.011(3)
O10 0.1089(18) 0.369(6) 0.233(4) -0.047(4) 0.012(2) -0.001(3)
O11 0.1125(12) 0.1243(14) 0.1365(15) 0.0011(12) 0.0001(11) 0.0069(11)
O12 0.1219(13) 0.1422(15) 0.1070(12) -0.0017(11) -0.0032(10) -0.0139(12)
O13 0.1151(13) 0.1478(16) 0.1164(13) 0.0234(12) -0.0093(11) -0.0090(12)
O14 0.1131(13) 0.1600(18) 0.1226(14) -0.0028(13) -0.0118(11) -0.0143(13)
O15 0.239(3) 0.139(2) 0.230(3) -0.019(2) -0.065(2) -0.025(2)
O16 0.1412(19) 0.159(2) 0.210(3) 0.021(2) 0.0102(19) -0.0121(17)
O17 0.0957(10) 0.1098(11) 0.1155(11) -0.0030(9) 0.0117(9) -0.0024(9)
O18 0.1162(12) 0.0923(10) 0.1152(11) 0.0110(9) -0.0030(10) 0.0059(9)
O19 0.1019(10) 0.0820(8) 0.1193(11) 0.0062(8) 0.0014(9) -0.0052(8)
O20 0.1036(10) 0.0987(10) 0.1129(11) -0.0069(9) 0.0024(9) 0.0016(8)
O21 0.0971(7) 0.0971(7) 0.0971(7) 0.0011(8) -0.0011(8) 0.0011(8)
O22 0.0977(9) 0.0957(9) 0.0916(9) -0.0152(7) 0.0017(7) -0.0060(8)
O23 0.288(5) 0.199(4) 0.259(4) 0.001(3) -0.060(4) 0.016(4)
P1 0.1043(4) 0.0910(3) 0.1107(4) 0.0005(3) 0.0023(3) -0.0010(3)
P2 0.0930(2) 0.0930(2) 0.0930(2) -0.0045(3) 0.0045(3) -0.0045(3)
C88 0.474(5) 0.595(6) 0.204(4) 0.027(4) 0.082(3) -0.324(4)
N26 0.474(5) 0.595(6) 0.204(4) 0.027(4) 0.082(3) -0.324(4)
C87 0.474(5) 0.595(6) 0.204(4) 0.027(4) 0.082(3) -0.324(4)
C91 0.215(4) 0.320(6) 0.128(3) -0.027(4) 0.015(3) -0.105(4)
N28 0.326(7) 0.255(5) 0.207(4) -0.055(4) 0.004(5) -0.049(5)
C92 0.249(6) 0.248(6) 0.158(4) -0.032(4) 0.021(4) -0.046(5)

loop_
_atom_type_symbol
_atom_type_description
_atom_type_scat_dispersion_real
_atom_type_scat_dispersion_imag
_atom_type_scat_source
C C 0.0181 0.0091 'International Tables Vol C Tables 4.2.6.8 and 6.1.1.4'
H H 0.0000 0.0000 'International Tables Vol C Tables 4.2.6.8 and 6.1.1.4'
N N 0.0311 0.0180 'International Tables Vol C Tables 4.2.6.8 and 6.1.1.4'
O O 0.0492 0.0322 'International Tables Vol C Tables 4.2.6.8 and 6.1.1.4'
P P 0.2955 0.4335 'International Tables Vol C Tables 4.2.6.8 and 6.1.1.4'

loop_
_geom_angle_atom_site_label_1
_geom_angle_atom_site_label_2
_geom_angle_atom_site_label_3
_geom_angle
_geom_angle_site_symmetry_1
_geom_angle_site_symmetry_3
_geom_angle_publ_flag
C2 C1 N1 118.1(4) . . ?
C6 C1 C2 122.1(4) . . ?
C6 C1 N1 119.8(4) . . ?
C1 C2 H2 121.1 . . ?
C3 C2 C1 117.8(4) . . ?
C3 C2 H2 121.1 . . ?
C2 C3 H3 119.7 . . ?
C2 C3 C4 120.6(3) . . ?
C4 C3 H3 119.7 . . ?
C5 C4 C3 119.6(3) . . ?
N2 C4 C3 115.6(3) . . ?
N2 C4 C5 124.7(3) . . ?
C4 C5 H5 120.8 . . ?
C6 C5 C4 118.3(4) . . ?
C6 C5 H5 120.8 . . ?
C1 C6 C5 121.5(4) . . ?
C1 C6 H6 119.3 . . ?
C5 C6 H6 119.3 . . ?
N3 C7 N2 112.3(3) . . ?
O3 C7 N2 122.7(3) . . ?
O3 C7 N3 125.0(3) . . ?
C9 C8 N3 120.7(3) . . ?
C13 C8 C9 119.7(3) . . ?
C13 C8 N3 119.5(3) . . ?
C8 C9 H9 119.6 . . ?
C10 C9 C8 120.7(4) . . ?
C10 C9 H9 119.6 . . ?
C9 C10 H10 120.0 . . ?
C11 C10 C9 119.9(4) . . ?
C11 C10 H10 120.0 . . ?
C10 C11 H11 119.8 . . ?
C10 C11 C12 120.3(4) . . ?
C12 C11 H11 119.8 . . ?
C11 C12 H12 120.4 . . ?
C13 C12 C11 119.2(3) . . ?
C13 C12 H12 120.4 . . ?
C8 C13 N4 117.9(3) . . ?
C12 C13 C8 119.9(3) . . ?
C12 C13 N4 122.2(3) . . ?
N5 C14 N4 110.4(2) . . ?
O4 C14 N4 124.4(3) . . ?
O4 C14 N5 125.2(3) . . ?
C16 C15 N5 115.4(2) . . ?
C20 C15 C16 118.4(3) . . ?
C20 C15 N5 126.1(2) . . ?
C15 C16 H16 118.6 . . ?
C15 C16 C17 122.7(3) . . ?
C17 C16 H16 118.6 . . ?
C16 C17 H17 120.9 . . ?
C16 C17 C18 118.2(3) . . ?
C18 C17 H17 120.9 . . ?
C17 C18 N6 122.4(2) . . ?
C19 C18 C17 119.2(2) . . ?
C19 C18 N6 118.4(2) . . ?
C18 C19 H19 119.2 . . ?
C18 C19 C20 121.6(2) . . ?
C20 C19 H19 119.2 . . ?
C15 C20 C19 119.8(3) . . ?
C15 C20 H20 120.1 . . ?
C19 C20 H20 120.1 . . ?
N6 C21 N7 111.7(2) . . ?
O5 C21 N6 123.9(3) . . ?
O5 C21 N7 124.4(3) . . ?
C27 C22 C23 118.0(2) . . ?
C27 C22 N7 119.0(2) . . ?
N7 C22 C23 123.0(3) . . ?
C22 C23 H23 119.3 . . ?
C24 C23 C22 121.3(3) . . ?
C24 C23 H23 119.3 . . ?
C23 C24 H24 119.6 . . ?
C23 C24 C25 120.7(3) . . ?
C25 C24 H24 119.6 . . ?
C24 C25 H25 120.8 . . ?
C26 C25 C24 118.5(3) . . ?
C26 C25 H25 120.8 . . ?
C25 C26 H26 119.4 . . ?
C27 C26 C25 121.2(3) . . ?
C27 C26 H26 119.4 . . ?
C22 C27 N8 118.8(2) . . ?
C26 C27 C22 120.3(2) . . ?
C26 C27 N8 120.8(2) . . ?
N8 C28 N9 112.1(2) . . ?
O6 C28 N8 124.7(2) . . ?
O6 C28 N9 123.2(2) . . ?
C30 C29 C34 118.8(3) . . ?
N9 C29 C30 124.1(2) . . ?
N9 C29 C34 117.0(2) . . ?
C29 C30 H30 119.7 . . ?
C31 C30 C29 120.5(3) . . ?
C31 C30 H30 119.7 . . ?
C30 C31 H31 120.5 . . ?
C30 C31 C32 118.9(3) . . ?
C32 C31 H31 120.5 . . ?
C31 C32 N10 118.2(3) . . ?
C33 C32 C31 122.2(3) . . ?
C33 C32 N10 119.5(3) . . ?
C32 C33 H33 120.7 . . ?
C32 C33 C34 118.6(3) . . ?
C34 C33 H33 120.7 . . ?
C29 C34 H34 119.6 . . ?
C33 C34 C29 120.9(3) . . ?
C33 C34 H34 119.6 . . ?
C36 C35 N11 114.1(3) . . ?
C40 C35 C36 123.0(4) . . ?
C40 C35 N11 122.9(4) . . ?
C35 C36 H36 120.6 . . ?
C35 C36 C37 118.8(3) . . ?
C37 C36 H36 120.6 . . ?
C36 C37 H37 120.9 . . ?
C38 C37 C36 118.3(4) . . ?
C38 C37 H37 120.9 . . ?
N27 C90 C89 175.7(5) . . ?
C39 C38 C37 120.3(3) . . ?
N12 C38 C37 123.6(3) . . ?
N12 C38 C39 116.1(3) . . ?
C38 C39 H39 120.0 . . ?
C40 C39 C38 120.0(3) . . ?
C40 C39 H39 120.0 . . ?
C35 C40 C39 119.6(4) . . ?
C35 C40 H40 120.2 . . ?
C39 C40 H40 120.2 . . ?
N12 C41 N13 114.3(3) . . ?
O11 C41 N12 124.6(3) . . ?
O11 C41 N13 121.1(3) . . ?
C47 C42 C43 117.4(3) . . ?
N13 C42 C43 121.3(3) . . ?
N13 C42 C47 121.3(3) . . ?
C42 C43 H43 119.2 . . ?
C44 C43 C42 121.6(3) . . ?
C44 C43 H43 119.2 . . ?
C43 C44 H44 119.6 . . ?
C43 C44 C45 120.8(3) . . ?
C45 C44 H44 119.6 . . ?
C44 C45 H45 119.8 . . ?
C44 C45 C46 120.4(3) . . ?
C46 C45 H45 119.8 . . ?
C45 C46 H46 120.3 . . ?
C47 C46 C45 119.4(3) . . ?
C47 C46 H46 120.3 . . ?
C46 C47 C42 120.4(3) . . ?
N14 C47 C42 116.7(3) . . ?
N14 C47 C46 122.9(3) . . ?
N15 C48 N14 113.0(2) . . ?
O12 C48 N14 123.1(3) . . ?
O12 C48 N15 123.8(3) . . ?
C50 C49 C54 117.4(3) . . ?
C50 C49 N15 125.6(3) . . ?
C54 C49 N15 117.0(2) . . ?
C49 C50 H50 120.1 . . ?
C51 C50 C49 119.8(3) . . ?
C51 C50 H50 120.1 . . ?
C50 C51 H51 118.6 . . ?
C50 C51 C52 122.8(3) . . ?
C52 C51 H51 118.6 . . ?
C51 C52 C53 118.5(3) . . ?
C51 C52 N16 117.5(2) . . ?
C53 C52 N16 124.0(3) . . ?
C52 C53 H53 120.3 . . ?
C52 C53 C54 119.3(3) . . ?
C54 C53 H53 120.3 . . ?
C49 C54 H54 118.9 . . ?
C53 C54 C49 122.2(3) . . ?
C53 C54 H54 118.9 . . ?
N17 C55 N16 111.7(3) . . ?
O13 C55 N16 123.6(3) . . ?
O13 C55 N17 124.7(3) . . ?
C57 C56 C61 120.0(3) . . ?
C57 C56 N17 122.7(3) . . ?
C61 C56 N17 117.3(3) . . ?
C56 C57 H57 119.7 . . ?
C56 C57 C58 120.6(4) . . ?
C58 C57 H57 119.7 . . ?
C57 C58 H58 120.6 . . ?
C59 C58 C57 118.9(4) . . ?
C59 C58 H58 120.6 . . ?
C58 C59 H59 119.5 . . ?
C60 C59 C58 121.0(4) . . ?
C60 C59 H59 119.5 . . ?
C59 C60 H60 120.4 . . ?
C59 C60 C61 119.2(4) . . ?
C61 C60 H60 120.4 . . ?
C56 C61 C60 120.1(3) . . ?
C56 C61 N18 120.2(3) . . ?
C60 C61 N18 119.7(3) . . ?
N19 C62 N18 114.0(3) . . ?
O14 C62 N18 123.0(3) . . ?
O14 C62 N19 123.0(3) . . ?
C68 C63 C64 118.6(3) . . ?
C68 C63 N19 117.7(3) . . ?
N19 C63 C64 123.7(3) . . ?
C63 C64 H64 120.5 . . ?
C65 C64 C63 119.1(4) . . ?
C65 C64 H64 120.5 . . ?
C64 C65 H65 119.3 . . ?
C64 C65 C66 121.3(4) . . ?
C66 C65 H65 119.3 . . ?
C65 C66 C67 119.5(3) . . ?
C65 C66 N20 120.4(4) . . ?
C67 C66 N20 120.1(4) . . ?
C66 C67 H67 120.3 . . ?
C68 C67 C66 119.5(3) . . ?
C68 C67 H67 120.3 . . ?
C63 C68 H68 119.0 . . ?
C67 C68 C63 122.0(3) . . ?
C67 C68 H68 119.0 . . ?
H69A C69 H69B 109.5 . . ?
H69A C69 H69C 109.5 . . ?
H69B C69 H69C 109.5 . . ?
N21 C69 H69A 109.5 . . ?
N21 C69 H69B 109.5 . . ?
N21 C69 H69C 109.5 . . ?
H70A C70 H70B 109.5 . . ?
H70A C70 H70C 109.5 . . ?
H70B C70 H70C 109.5 . . ?
N21 C70 H70A 109.5 . . ?
N21 C70 H70B 109.5 . . ?
N21 C70 H70C 109.5 . . ?
H71A C71 H71B 109.5 . . ?
H71A C71 H71C 109.5 . . ?
H71B C71 H71C 109.5 . . ?
N21 C71 H71A 109.5 . . ?
N21 C71 H71B 109.5 . . ?
N21 C71 H71C 109.5 . . ?
C73 C72 H72 105.4 . . ?
C73 C72 C74 113.3(4) . . ?
C73 C72 N21 111.0(4) . . ?
C74 C72 H72 105.4 . . ?
C74 C72 N21 115.3(4) . . ?
N21 C72 H72 105.4 . . ?
C72 C73 H73A 109.5 . . ?
C72 C73 H73B 109.5 . . ?
C72 C73 H73C 109.5 . . ?
H73A C73 H73B 109.5 . . ?
H73A C73 H73C 109.5 . . ?
H73B C73 H73C 109.5 . . ?
C72 C74 H74A 109.7 . . ?
C72 C74 H74B 109.7 . . ?
H74A C74 H74B 108.2 . . ?
O23 C74 C72 110.0(5) . . ?
O23 C74 H74A 109.7 . . ?
O23 C74 H74B 109.7 . . ?
H75A C75 H75B 109.5 . . ?
H75A C75 H75C 109.5 . . ?
H75B C75 H75C 109.5 . . ?
N22 C75 H75A 109.5 . . ?
N22 C75 H75B 109.5 . . ?
N22 C75 H75C 109.5 . . ?
H76A C76 H76B 109.5 . . ?
H76A C76 H76C 109.5 . . ?
H76B C76 H76C 109.5 . . ?
N22 C76 H76A 109.5 . . ?
N22 C76 H76B 109.5 . . ?
N22 C76 H76C 109.5 . . ?
H77A C77 H77B 109.5 . . ?
H77A C77 H77C 109.5 . . ?
H77B C77 H77C 109.5 . . ?
N22 C77 H77A 109.5 . . ?
N22 C77 H77B 109.5 . . ?
N22 C77 H77C 109.5 . . ?
H78A C78 H78B 109.5 . . ?
H78A C78 H78C 109.5 . . ?
H78B C78 H78C 109.5 . . ?
N22 C78 H78A 109.5 . . ?
N22 C78 H78B 109.5 . . ?
N22 C78 H78C 109.5 . . ?
H79A C79 H79B 109.5 . . ?
H79A C79 H79C 109.5 . . ?
H79B C79 H79C 109.5 . . ?
N23 C79 H79A 109.5 . . ?
N23 C79 H79B 109.5 . . ?
N23 C79 H79C 109.5 . . ?
H80A C80 H80B 109.5 . . ?
H80A C80 H80C 109.5 . . ?
H80B C80 H80C 109.5 . . ?
N23 C80 H80A 109.5 . . ?
N23 C80 H80B 109.5 . . ?
N23 C80 H80C 109.5 . . ?
H81A C81 H81B 109.5 . . ?
H81A C81 H81C 109.5 . . ?
H81B C81 H81C 109.5 . . ?
N23 C81 H81A 109.5 . . ?
N23 C81 H81B 109.5 . . ?
N23 C81 H81C 109.5 . . ?
H82A C82 H82B 109.5 . . ?
H82A C82 H82C 109.5 . . ?
H82B C82 H82C 109.5 . . ?
N23 C82 H82A 109.5 . . ?
N23 C82 H82B 109.5 . . ?
N23 C82 H82C 109.5 . . ?
H83A C83 H83B 109.5 . . ?
H83A C83 H83C 109.5 . . ?
H83B C83 H83C 109.5 . . ?
N24 C83 H83A 109.5 . . ?
N24 C83 H83B 109.5 . . ?
N24 C83 H83C 109.5 . . ?
H84A C84 H84C 109.5 . . ?
H84A C84 H84B 109.5 . . ?
H84C C84 H84B 109.5 . . ?
N24 C84 H84A 109.5 . . ?
N24 C84 H84C 109.5 . . ?
N24 C84 H84B 109.5 . . ?
H85A C85 H85B 109.5 . . ?
H85A C85 H85C 109.5 . . ?
H85B C85 H85C 109.5 . . ?
N25 C85 H85A 109.5 . . ?
N25 C85 H85B 109.5 . . ?
N25 C85 H85C 109.5 . . ?
H86A C86 H86B 109.5 . . ?
H86A C86 H86C 109.5 . . ?
H86B C86 H86C 109.5 . . ?
N25 C86 H86A 109.5 . . ?
N25 C86 H86B 109.5 . . ?
N25 C86 H86C 109.5 . . ?
C90 C89 H89A 109.5 . . ?
C90 C89 H89B 109.5 . . ?
C90 C89 H89C 109.5 . . ?
H89A C89 H89B 109.5 . . ?
H89A C89 H89C 109.5 . . ?
H89B C89 H89C 109.5 . . ?
O1 N1 C1 116.6(4) . . ?
O2 N1 C1 118.0(4) . . ?
O2 N1 O1 125.4(4) . . ?
C4 N2 C7 124.9(3) . . ?
C4 N2 H2A 117.5 . . ?
C7 N2 H2A 117.5 . . ?
C7 N3 C8 123.1(3) . . ?
C7 N3 H3A 118.5 . . ?
C8 N3 H3A 118.5 . . ?
C13 N4 H4 117.4 . . ?
C14 N4 C13 125.1(2) . . ?
C14 N4 H4 117.4 . . ?
C14 N5 C15 125.1(2) . . ?
C14 N5 H5A 117.4 . . ?
C15 N5 H5A 117.4 . . ?
C18 N6 H6A 118.0 . . ?
C21 N6 C18 124.0(2) . . ?
C21 N6 H6A 118.0 . . ?
C21 N7 C22 126.8(2) . . ?
C21 N7 H7 116.6 . . ?
C22 N7 H7 116.6 . . ?
C27 N8 H8 118.5 . . ?
C28 N8 C27 122.9(2) . . ?
C28 N8 H8 118.5 . . ?
C28 N9 H9A 116.7 . . ?
C29 N9 C28 126.5(2) . . ?
C29 N9 H9A 116.7 . . ?
O7 N10 C32 118.2(3) . . ?
O7 N10 O8 122.0(3) . . ?
O8 N10 C32 119.8(3) . . ?
O9 N11 C35 113.0(4) . . ?
O10 N11 C35 122.0(4) . . ?
O10 N11 O9 125.0(4) . . ?
C38 N12 H12A 117.3 . . ?
C41 N12 C38 125.4(3) . . ?
C41 N12 H12A 117.3 . . ?
C41 N13 H13 118.2 . . ?
C42 N13 C41 123.6(3) . . ?
C42 N13 H13 118.2 . . ?
C47 N14 H14 116.2 . . ?
C48 N14 C47 127.6(2) . . ?
C48 N14 H14 116.2 . . ?
C48 N15 C49 126.4(2) . . ?
C48 N15 H15 116.8 . . ?
C49 N15 H15 116.8 . . ?
C52 N16 H16A 117.0 . . ?
C55 N16 C52 126.0(2) . . ?
C55 N16 H16A 117.0 . . ?
C55 N17 C56 126.2(3) . . ?
C55 N17 H17A 116.9 . . ?
C56 N17 H17A 116.9 . . ?
C61 N18 H18 118.7 . . ?
C62 N18 C61 122.7(3) . . ?
C62 N18 H18 118.7 . . ?
C62 N19 H19A 116.2 . . ?
C63 N19 C62 127.6(3) . . ?
C63 N19 H19A 116.2 . . ?
O15 N20 C66 118.4(4) . . ?
O16 N20 C66 119.6(4) . . ?
O16 N20 O15 122.0(4) . . ?
C69 N21 C70 107.8(4) . . ?
C69 N21 C71 110.5(5) . . ?
C69 N21 C72 114.2(4) . . ?
C70 N21 C71 101.8(4) . . ?
C70 N21 C72 111.5(4) . . ?
C72 N21 C71 110.3(4) . . ?
C76 N22 C75 100.2(5) . . ?
C76 N22 C78 109.9(4) . . ?
C77 N22 C75 108.3(5) . . ?
C77 N22 C76 110.8(5) . . ?
C77 N22 C78 118.8(4) . . ?
C78 N22 C75 107.0(5) . . ?
C79 N23 C80 104.0(6) . . ?
C79 N23 C81 117.5(5) . . ?
C79 N23 C82 109.1(6) . . ?
C81 N23 C80 108.1(5) . . ?
C82 N23 C80 105.1(5) . . ?
C82 N23 C81 112.0(5) . . ?
C83 N24 C83 114.8(4) 12_565 6_456 ?
C83 N24 C83 114.8(4) . 12_565 ?
C83 N24 C83 114.8(4) . 6_456 ?
C83 N24 C84 103.4(5) 6_456 . ?
C83 N24 C84 103.4(5) . . ?
C83 N24 C84 103.4(5) 12_565 . ?
C85 N25 C85 107.1(3) 7_665 . ?
C85 N25 C85 107.1(3) 7_665 10_646 ?
C85 N25 C85 107.1(3) 10_646 . ?
C85 N25 C86 111.8(3) 10_646 . ?
C85 N25 C86 111.8(3) 7_665 . ?
C85 N25 C86 111.7(3) . . ?
C74 O23 H23A 109.5 . . ?
O17 P1 O18 107.90(11) . . ?
O19 P1 O17 110.45(11) . . ?
O19 P1 O18 109.76(11) . . ?
O19 P1 O20 109.71(11) . . ?
O20 P1 O17 110.09(11) . . ?
O20 P1 O18 108.90(11) . . ?
O21 P2 O22 109.97(8) . 6_456 ?
O21 P2 O22 109.97(8) . 12_565 ?
O21 P2 O22 109.96(8) . . ?
O22 P2 O22 108.97(8) 12_565 6_456 ?
O22 P2 O22 108.97(8) . 12_565 ?
O22 P2 O22 108.98(8) . 6_456 ?
H88A C88 H88B 109.5 . . ?
H88A C88 H88C 109.5 . . ?
H88B C88 H88C 109.5 . . ?
N26 C88 H88A 109.5 . . ?
N26 C88 H88B 109.5 . . ?
N26 C88 H88C 109.5 . . ?
C88 N26 C88 117.0(3) 12_565 6_456 ?
C88 N26 C88 117.0(3) 6_456 . ?
C88 N26 C88 117.0(3) 12_565 . ?
C87 N26 C88 100.1(5) . . ?
C87 N26 C88 100.1(5) . 12_565 ?
C87 N26 C88 100.1(5) . 6_456 ?
N26 C87 H87A 109.5 . . ?
N26 C87 H87B 109.5 . . ?
N26 C87 H87C 109.5 . . ?
H87A C87 H87B 109.5 . . ?
H87A C87 H87C 109.5 . . ?
H87B C87 H87C 109.5 . . ?
H91A C91 H91B 109.5 . . ?
H91A C91 H91C 109.5 . . ?
H91B C91 H91C 109.5 . . ?
C92 C91 H91A 109.5 . . ?
C92 C91 H91B 109.5 . . ?
C92 C91 H91C 109.5 . . ?
N28 C92 C91 174.8(7) . . ?

loop_
_geom_bond_atom_site_label_1
_geom_bond_atom_site_label_2
_geom_bond_distance
_geom_bond_site_symmetry_2
_geom_bond_publ_flag
C1 C2 1.380(5) . ?
C1 C6 1.360(6) . ?
C1 N1 1.477(5) . ?
C2 H2 0.9500 . ?
C2 C3 1.373(5) . ?
C3 H3 0.9500 . ?
C3 C4 1.419(5) . ?
C4 C5 1.393(5) . ?
C4 N2 1.383(4) . ?
C5 H5 0.9500 . ?
C5 C6 1.365(5) . ?
C6 H6 0.9500 . ?
C7 N2 1.390(5) . ?
C7 N3 1.377(4) . ?
C7 O3 1.233(4) . ?
C8 C9 1.398(5) . ?
C8 C13 1.380(4) . ?
C8 N3 1.441(4) . ?
C9 H9 0.9500 . ?
C9 C10 1.375(5) . ?
C10 H10 0.9500 . ?
C10 C11 1.341(6) . ?
C11 H11 0.9500 . ?
C11 C12 1.440(5) . ?
C12 H12 0.9500 . ?
C12 C13 1.366(5) . ?
C13 N4 1.431(4) . ?
C14 N4 1.400(4) . ?
C14 N5 1.369(4) . ?
C14 O4 1.204(3) . ?
C15 C16 1.386(4) . ?
C15 C20 1.386(4) . ?
C15 N5 1.405(3) . ?
C16 H16 0.9500 . ?
C16 C17 1.392(4) . ?
C17 H17 0.9500 . ?
C17 C18 1.409(4) . ?
C18 C19 1.382(4) . ?
C18 N6 1.420(3) . ?
C19 H19 0.9500 . ?
C19 C20 1.395(4) . ?
C20 H20 0.9500 . ?
C21 N6 1.372(4) . ?
C21 N7 1.376(4) . ?
C21 O5 1.221(3) . ?
C22 C23 1.409(4) . ?
C22 C27 1.399(4) . ?
C22 N7 1.405(3) . ?
C23 H23 0.9500 . ?
C23 C24 1.356(4) . ?
C24 H24 0.9500 . ?
C24 C25 1.401(4) . ?
C25 H25 0.9500 . ?
C25 C26 1.390(4) . ?
C26 H26 0.9500 . ?
C26 C27 1.378(4) . ?
C27 N8 1.425(3) . ?
C28 N8 1.369(3) . ?
C28 N9 1.389(3) . ?
C28 O6 1.222(3) . ?
C29 C30 1.392(4) . ?
C29 C34 1.403(4) . ?
C29 N9 1.386(3) . ?
C30 H30 0.9500 . ?
C30 C31 1.372(4) . ?
C31 H31 0.9500 . ?
C31 C32 1.392(4) . ?
C32 C33 1.362(4) . ?
C32 N10 1.454(4) . ?
C33 H33 0.9500 . ?
C33 C34 1.382(4) . ?
C34 H34 0.9500 . ?
C35 C36 1.377(6) . ?
C35 C40 1.347(6) . ?
C35 N11 1.471(5) . ?
C36 H36 0.9500 . ?
C36 C37 1.412(5) . ?
C37 H37 0.9500 . ?
C37 C38 1.412(5) . ?
C90 C89 1.460(6) . ?
C90 N27 1.183(6) . ?
C38 C39 1.387(5) . ?
C38 N12 1.378(4) . ?
C39 H39 0.9500 . ?
C39 C40 1.386(5) . ?
C40 H40 0.9500 . ?
C41 N12 1.360(4) . ?
C41 N13 1.405(4) . ?
C41 O11 1.236(4) . ?
C42 C43 1.425(4) . ?
C42 C47 1.420(4) . ?
C42 N13 1.384(4) . ?
C43 H43 0.9500 . ?
C43 C44 1.362(5) . ?
C44 H44 0.9500 . ?
C44 C45 1.371(5) . ?
C45 H45 0.9500 . ?
C45 C46 1.410(5) . ?
C46 H46 0.9500 . ?
C46 C47 1.400(4) . ?
C47 N14 1.393(4) . ?
C48 N14 1.381(4) . ?
C48 N15 1.359(4) . ?
C48 O12 1.232(4) . ?
C49 C50 1.399(4) . ?
C49 C54 1.400(4) . ?
C49 N15 1.421(3) . ?
C50 H50 0.9500 . ?
C50 C51 1.374(4) . ?
C51 H51 0.9500 . ?
C51 C52 1.377(4) . ?
C52 C53 1.386(4) . ?
C52 N16 1.405(3) . ?
C53 H53 0.9500 . ?
C53 C54 1.391(4) . ?
C54 H54 0.9500 . ?
C55 N16 1.386(4) . ?
C55 N17 1.364(4) . ?
C55 O13 1.229(4) . ?
C56 C57 1.363(5) . ?
C56 C61 1.385(5) . ?
C56 N17 1.444(4) . ?
C57 H57 0.9500 . ?
C57 C58 1.405(6) . ?
C58 H58 0.9500 . ?
C58 C59 1.379(6) . ?
C59 H59 0.9500 . ?
C59 C60 1.379(6) . ?
C60 H60 0.9500 . ?
C60 C61 1.397(5) . ?
C61 N18 1.401(4) . ?
C62 N18 1.391(5) . ?
C62 N19 1.380(4) . ?
C62 O14 1.236(4) . ?
C63 C64 1.447(5) . ?
C63 C68 1.363(5) . ?
C63 N19 1.366(4) . ?
C64 H64 0.9500 . ?
C64 C65 1.356(5) . ?
C65 H65 0.9500 . ?
C65 C66 1.378(6) . ?
C66 C67 1.410(5) . ?
C66 N20 1.444(5) . ?
C67 H67 0.9500 . ?
C67 C68 1.361(5) . ?
C68 H68 0.9500 . ?
C69 H69A 0.9800 . ?
C69 H69B 0.9800 . ?
C69 H69C 0.9800 . ?
C69 N21 1.405(6) . ?
C70 H70A 0.9800 . ?
C70 H70B 0.9800 . ?
C70 H70C 0.9800 . ?
C70 N21 1.476(6) . ?
C71 H71A 0.9800 . ?
C71 H71B 0.9800 . ?
C71 H71C 0.9800 . ?
C71 N21 1.615(6) . ?
C72 H72 1.0000 . ?
C72 C73 1.408(7) . ?
C72 C74 1.477(6) . ?
C72 N21 1.566(5) . ?
C73 H73A 0.9800 . ?
C73 H73B 0.9800 . ?
C73 H73C 0.9800 . ?
C74 H74A 0.9900 . ?
C74 H74B 0.9900 . ?
C74 O23 1.464(7) . ?
C75 H75A 0.9800 . ?
C75 H75B 0.9800 . ?
C75 H75C 0.9800 . ?
C75 N22 1.488(8) . ?
C76 H76A 0.9800 . ?
C76 H76B 0.9800 . ?
C76 H76C 0.9800 . ?
C76 N22 1.435(7) . ?
C77 H77A 0.9800 . ?
C77 H77B 0.9800 . ?
C77 H77C 0.9800 . ?
C77 N22 1.380(6) . ?
C78 H78A 0.9800 . ?
C78 H78B 0.9800 . ?
C78 H78C 0.9800 . ?
C78 N22 1.452(6) . ?
C79 H79A 0.9800 . ?
C79 H79B 0.9800 . ?
C79 H79C 0.9800 . ?
C79 N23 1.426(7) . ?
C80 H80A 0.9800 . ?
C80 H80B 0.9800 . ?
C80 H80C 0.9800 . ?
C80 N23 1.645(10) . ?
C81 H81A 0.9800 . ?
C81 H81B 0.9800 . ?
C81 H81C 0.9800 . ?
C81 N23 1.511(8) . ?
C82 H82A 0.9800 . ?
C82 H82B 0.9800 . ?
C82 H82C 0.9800 . ?
C82 N23 1.427(8) . ?
C83 H83A 0.9800 . ?
C83 H83B 0.9800 . ?
C83 H83C 0.9800 . ?
C83 N24 1.406(7) . ?
C84 H84A 0.9800 . ?
C84 H84C 0.9800 . ?
C84 H84B 0.9800 . ?
C84 N24 1.505(12) . ?
C85 H85A 0.9800 . ?
C85 H85B 0.9800 . ?
C85 H85C 0.9800 . ?
C85 N25 1.473(7) . ?
C86 H86A 0.9800 . ?
C86 H86B 0.9800 . ?
C86 H86C 0.9800 . ?
C86 N25 1.593(8) . ?
C89 H89A 0.9800 . ?
C89 H89B 0.9800 . ?
C89 H89C 0.9800 . ?
N1 O1 1.247(5) . ?
N1 O2 1.246(5) . ?
N2 H2A 0.8800 . ?
N3 H3A 0.8800 . ?
N4 H4 0.8800 . ?
N5 H5A 0.8800 . ?
N6 H6A 0.8800 . ?
N7 H7 0.8800 . ?
N8 H8 0.8800 . ?
N9 H9A 0.8800 . ?
N10 O7 1.213(4) . ?
N10 O8 1.224(4) . ?
N11 O9 1.249(6) . ?
N11 O10 1.206(5) . ?
N12 H12A 0.8800 . ?
N13 H13 0.8800 . ?
N14 H14 0.8800 . ?
N15 H15 0.8800 . ?
N16 H16A 0.8800 . ?
N17 H17A 0.8800 . ?
N18 H18 0.8800 . ?
N19 H19A 0.8800 . ?
N20 O15 1.237(5) . ?
N20 O16 1.216(5) . ?
O17 P1 1.545(2) . ?
O18 P1 1.548(2) . ?
O19 P1 1.5314(18) . ?
O20 P1 1.536(2) . ?
O21 P2 1.543(3) . ?
O22 P2 1.5443(17) . ?
O23 H23A 0.8400 . ?
C88 H88A 0.9800 . ?
C88 H88B 0.9800 . ?
C88 H88C 0.9800 . ?
C88 N26 1.638(8) . ?
N26 C87 1.505(12) . ?
C87 H87A 0.9800 . ?
C87 H87B 0.9800 . ?
C87 H87C 0.9800 . ?
C91 H91A 0.9800 . ?
C91 H91B 0.9800 . ?
C91 H91C 0.9800 . ?
C91 C92 1.509(9) . ?
N28 C92 1.326(10) . ?

loop_
_geom_torsion_atom_site_label_1
_geom_torsion_atom_site_label_2
_geom_torsion_atom_site_label_3
_geom_torsion_atom_site_label_4
_geom_torsion
_geom_torsion_site_symmetry_1
_geom_torsion_site_symmetry_2
_geom_torsion_site_symmetry_3
_geom_torsion_site_symmetry_4
_geom_torsion_publ_flag
C1 C2 C3 C4 1.0(6) . . . . ?
C2 C1 C6 C5 1.2(7) . . . . ?
C2 C1 N1 O1 -176.0(4) . . . . ?
C2 C1 N1 O2 5.3(6) . . . . ?
C2 C3 C4 C5 -0.1(5) . . . . ?
C2 C3 C4 N2 -177.9(3) . . . . ?
C3 C4 C5 C6 -0.2(5) . . . . ?
C3 C4 N2 C7 -173.3(3) . . . . ?
C4 C5 C6 C1 -0.3(6) . . . . ?
C5 C4 N2 C7 9.0(5) . . . . ?
C6 C1 C2 C3 -1.5(6) . . . . ?
C6 C1 N1 O1 4.0(6) . . . . ?
C6 C1 N1 O2 -174.7(4) . . . . ?
C8 C9 C10 C11 0.7(6) . . . . ?
C8 C13 N4 C14 -168.3(3) . . . . ?
C9 C8 C13 C12 1.9(5) . . . . ?
C9 C8 C13 N4 -176.6(3) . . . . ?
C9 C8 N3 C7 -35.3(5) . . . . ?
C9 C10 C11 C12 3.2(6) . . . . ?
C10 C11 C12 C13 -4.5(6) . . . . ?
C11 C12 C13 C8 1.8(5) . . . . ?
C11 C12 C13 N4 -179.7(3) . . . . ?
C12 C13 N4 C14 13.1(5) . . . . ?
C13 C8 C9 C10 -3.3(6) . . . . ?
C13 C8 N3 C7 147.1(3) . . . . ?
C15 C16 C17 C18 -2.2(5) . . . . ?
C16 C15 C20 C19 2.7(4) . . . . ?
C16 C15 N5 C14 -169.6(3) . . . . ?
C16 C17 C18 C19 2.6(4) . . . . ?
C16 C17 C18 N6 -177.9(3) . . . . ?
C17 C18 C19 C20 -0.4(4) . . . . ?
C17 C18 N6 C21 31.2(4) . . . . ?
C18 C19 C20 C15 -2.3(4) . . . . ?
C19 C18 N6 C21 -149.2(3) . . . . ?
C20 C15 C16 C17 -0.5(4) . . . . ?
C20 C15 N5 C14 11.1(4) . . . . ?
C22 C23 C24 C25 -0.4(5) . . . . ?
C22 C27 N8 C28 145.8(3) . . . . ?
C23 C22 C27 C26 1.6(4) . . . . ?
C23 C22 C27 N8 177.4(2) . . . . ?
C23 C22 N7 C21 15.0(4) . . . . ?
C23 C24 C25 C26 0.2(5) . . . . ?
C24 C25 C26 C27 1.0(5) . . . . ?
C25 C26 C27 C22 -1.9(4) . . . . ?
C25 C26 C27 N8 -177.6(3) . . . . ?
C26 C27 N8 C28 -38.4(4) . . . . ?
C27 C22 C23 C24 -0.5(4) . . . . ?
C27 C22 N7 C21 -167.5(3) . . . . ?
C29 C30 C31 C32 1.1(5) . . . . ?
C30 C29 C34 C33 -0.7(4) . . . . ?
C30 C29 N9 C28 12.2(4) . . . . ?
C30 C31 C32 C33 -1.9(5) . . . . ?
C30 C31 C32 N10 179.2(3) . . . . ?
C31 C32 C33 C34 1.4(5) . . . . ?
C31 C32 N10 O7 -168.1(4) . . . . ?
C31 C32 N10 O8 11.2(6) . . . . ?
C32 C33 C34 C29 -0.1(5) . . . . ?
C33 C32 N10 O7 13.0(5) . . . . ?
C33 C32 N10 O8 -167.7(4) . . . . ?
C34 C29 C30 C31 0.1(5) . . . . ?
C34 C29 N9 C28 -169.6(3) . . . . ?
C35 C36 C37 C38 0.4(6) . . . . ?
C36 C35 C40 C39 1.2(7) . . . . ?
C36 C35 N11 O9 171.9(5) . . . . ?
C36 C35 N11 O10 -9.7(8) . . . . ?
C36 C37 C38 C39 0.8(5) . . . . ?
C36 C37 C38 N12 179.4(3) . . . . ?
C37 C38 C39 C40 -1.1(6) . . . . ?
C37 C38 N12 C41 12.5(5) . . . . ?
C38 C39 C40 C35 0.1(7) . . . . ?
C39 C38 N12 C41 -168.8(3) . . . . ?
C40 C35 C36 C37 -1.5(7) . . . . ?
C40 C35 N11 O9 -9.1(8) . . . . ?
C40 C35 N11 O10 169.3(6) . . . . ?
C42 C43 C44 C45 -0.7(5) . . . . ?
C42 C47 N14 C48 179.4(3) . . . . ?
C43 C42 C47 C46 2.0(4) . . . . ?
C43 C42 C47 N14 -176.2(3) . . . . ?
C43 C42 N13 C41 -42.1(4) . . . . ?
C43 C44 C45 C46 1.6(6) . . . . ?
C44 C45 C46 C47 -0.6(5) . . . . ?
C45 C46 C47 C42 -1.2(5) . . . . ?
C45 C46 C47 N14 176.9(3) . . . . ?
C46 C47 N14 C48 1.3(4) . . . . ?
C47 C42 C43 C44 -1.1(5) . . . . ?
C47 C42 N13 C41 139.5(3) . . . . ?
C49 C50 C51 C52 -0.2(5) . . . . ?
C50 C49 C54 C53 -0.3(5) . . . . ?
C50 C49 N15 C48 9.0(4) . . . . ?
C50 C51 C52 C53 0.4(4) . . . . ?
C50 C51 C52 N16 179.6(3) . . . . ?
C51 C52 C53 C54 -0.5(4) . . . . ?
C51 C52 N16 C55 -156.8(3) . . . . ?
C52 C53 C54 C49 0.5(5) . . . . ?
C53 C52 N16 C55 22.4(4) . . . . ?
C54 C49 C50 C51 0.2(4) . . . . ?
C54 C49 N15 C48 -172.1(3) . . . . ?
C56 C57 C58 C59 2.4(7) . . . . ?
C56 C61 N18 C62 132.8(3) . . . . ?
C57 C56 C61 C60 4.6(6) . . . . ?
C57 C56 C61 N18 -176.5(3) . . . . ?
C57 C56 N17 C55 19.1(5) . . . . ?
C57 C58 C59 C60 -0.9(7) . . . . ?
C58 C59 C60 C61 1.3(7) . . . . ?
C59 C60 C61 C56 -3.1(6) . . . . ?
C59 C60 C61 N18 178.0(4) . . . . ?
C60 C61 N18 C62 -48.4(5) . . . . ?
C61 C56 C57 C58 -4.3(6) . . . . ?
C61 C56 N17 C55 -161.3(3) . . . . ?
C63 C64 C65 C66 -0.5(6) . . . . ?
C64 C63 C68 C67 0.7(5) . . . . ?
C64 C63 N19 C62 -1.5(5) . . . . ?
C64 C65 C66 C67 2.6(6) . . . . ?
C64 C65 C66 N20 -179.1(4) . . . . ?
C65 C66 C67 C68 -3.0(5) . . . . ?
C65 C66 N20 O15 6.2(6) . . . . ?
C65 C66 N20 O16 -172.6(4) . . . . ?
C66 C67 C68 C63 1.4(5) . . . . ?
C67 C66 N20 O15 -175.5(4) . . . . ?
C67 C66 N20 O16 5.7(5) . . . . ?
C68 C63 C64 C65 -1.2(5) . . . . ?
C68 C63 N19 C62 179.4(3) . . . . ?
C73 C72 C74 O23 -73.2(6) . . . . ?
C73 C72 N21 C69 172.0(5) . . . . ?
C73 C72 N21 C70 -65.6(6) . . . . ?
C73 C72 N21 C71 46.8(6) . . . . ?
C74 C72 N21 C69 41.4(7) . . . . ?
C74 C72 N21 C70 163.8(5) . . . . ?
C74 C72 N21 C71 -83.8(5) . . . . ?
N1 C1 C2 C3 178.5(4) . . . . ?
N1 C1 C6 C5 -178.8(4) . . . . ?
N2 C4 C5 C6 177.4(3) . . . . ?
N2 C7 N3 C8 179.4(3) . . . . ?
N3 C7 N2 C4 -166.4(3) . . . . ?
N3 C8 C9 C10 179.1(3) . . . . ?
N3 C8 C13 C12 179.5(3) . . . . ?
N3 C8 C13 N4 1.0(4) . . . . ?
N4 C14 N5 C15 174.1(2) . . . . ?
N5 C14 N4 C13 179.1(3) . . . . ?
N5 C15 C16 C17 -179.9(3) . . . . ?
N5 C15 C20 C19 -178.0(3) . . . . ?
N6 C18 C19 C20 -180.0(3) . . . . ?
N6 C21 N7 C22 -178.5(2) . . . . ?
N7 C21 N6 C18 169.8(2) . . . . ?
N7 C22 C23 C24 177.1(3) . . . . ?
N7 C22 C27 C26 -176.1(2) . . . . ?
N7 C22 C27 N8 -0.2(4) . . . . ?
N8 C28 N9 C29 -168.9(2) . . . . ?
N9 C28 N8 C27 174.8(2) . . . . ?
N9 C29 C30 C31 178.4(3) . . . . ?
N9 C29 C34 C33 -179.0(3) . . . . ?
N10 C32 C33 C34 -179.8(3) . . . . ?
N11 C35 C36 C37 177.5(4) . . . . ?
N11 C35 C40 C39 -177.7(5) . . . . ?
N12 C38 C39 C40 -179.8(4) . . . . ?
N12 C41 N13 C42 175.8(2) . . . . ?
N13 C41 N12 C38 -173.6(3) . . . . ?
N13 C42 C43 C44 -179.6(3) . . . . ?
N13 C42 C47 C46 -179.5(3) . . . . ?
N13 C42 C47 N14 2.3(4) . . . . ?
N14 C48 N15 C49 178.2(2) . . . . ?
N15 C48 N14 C47 -171.5(2) . . . . ?
N15 C49 C50 C51 179.1(3) . . . . ?
N15 C49 C54 C53 -179.3(3) . . . . ?
N16 C52 C53 C54 -179.6(3) . . . . ?
N16 C55 N17 C56 -179.5(3) . . . . ?
N17 C55 N16 C52 170.8(3) . . . . ?
N17 C56 C57 C58 175.3(4) . . . . ?
N17 C56 C61 C60 -175.0(3) . . . . ?
N17 C56 C61 N18 3.8(5) . . . . ?
N18 C62 N19 C63 -173.6(3) . . . . ?
N19 C62 N18 C61 -179.0(3) . . . . ?
N19 C63 C64 C65 179.8(3) . . . . ?
N19 C63 C68 C67 179.8(3) . . . . ?
N20 C66 C67 C68 178.7(3) . . . . ?
N21 C72 C74 O23 56.2(6) . . . . ?
O3 C7 N2 C4 15.7(6) . . . . ?
O3 C7 N3 C8 -2.7(6) . . . . ?
O4 C14 N4 C13 -1.4(5) . . . . ?
O4 C14 N5 C15 -5.4(5) . . . . ?
O5 C21 N6 C18 -8.4(4) . . . . ?
O5 C21 N7 C22 -0.3(4) . . . . ?
O6 C28 N8 C27 -4.4(4) . . . . ?
O6 C28 N9 C29 10.4(4) . . . . ?
O11 C41 N12 C38 8.3(5) . . . . ?
O11 C41 N13 C42 -6.1(4) . . . . ?
O12 C48 N14 C47 10.3(4) . . . . ?
O12 C48 N15 C49 -3.6(5) . . . . ?
O13 C55 N16 C52 -8.3(5) . . . . ?
O13 C55 N17 C56 -0.4(5) . . . . ?
O14 C62 N18 C61 0.1(5) . . . . ?
O14 C62 N19 C63 7.3(5) . . . . ?

loop_
_platon_squeeze_void_nr
_platon_squeeze_void_average_x
_platon_squeeze_void_average_y
_platon_squeeze_void_average_z
_platon_squeeze_void_volume
_platon_squeeze_void_count_electrons
_platon_squeeze_void_content
1 0.003 -0.013 0.004 21932 4298 ' '
